data_1550861
loop_
_publ_author_name
'Arrowsmith, Merle'
'Schweizer, Julia I.'
'Heinz, Myron'
'H\"arterich, Marcel'
'Krummenacher, Ivo'
'Holthausen, Max C.'
'Braunschweig, Holger'

_publ_section_title
;
 Synthesis and reduction chemistry of mixed-Lewis-base-stabilised
 chloroborylenes
;
_journal_issue 19
_journal_name_full 'Chemical Science'
_journal_page_first 5095
_journal_page_last 5103
_journal_paper_doi 10.1039/C9SC01039D
_journal_volume 10
_journal_year 2019
_chemical_formula_moiety 'C41 H57 B N3, C12 H30 Li O6, (squeezed hexane)'
_chemical_formula_sum 'C53 H87 B Li N3 O6'
_chemical_formula_weight 880.00
_space_group_crystal_system monoclinic
_space_group_IT_number 14
_space_group_name_Hall '-P 2ybc'
_space_group_name_H-M_alt 'P 1 21/c 1'
_symmetry_space_group_name_Hall '-P 2ybc'
_symmetry_space_group_name_H-M 'P 1 21/c 1'
_atom_sites_solution_hydrogens geom
_audit_creation_method SHELXL-2014/7
_audit_update_record
;
2019-01-25 deposited with the CCDC.    2019-04-08 downloaded from the CCDC.
;
_cell_angle_alpha 90
_cell_angle_beta 90.738(2)
_cell_angle_gamma 90
_cell_formula_units_Z 8
_cell_length_a 27.0965(9)
_cell_length_b 11.3646(4)
_cell_length_c 37.7243(13)
_cell_measurement_reflns_used 9785
_cell_measurement_temperature 100(2)
_cell_measurement_theta_max 26.86
_cell_measurement_theta_min 2.34
_cell_volume 11615.9(7)
_computing_cell_refinement 'Saint+ ver. 7.68A (Bruker AXS)'
_computing_data_collection 'APEX2 ver. 2014.9 (Bruker AXS)'
_computing_data_reduction 'Saint+ ver. 7.68A (Bruker AXS)'
_computing_molecular_graphics 'ShelXLe (Huebschle et all, 2011)'
_computing_publication_material 'SHELXL-2014/6 (Sheldrick, 2014) '
_computing_structure_refinement 'SHELXL-2014/7 (Sheldrick, 2014)'
_computing_structure_solution 'SHELXT 2014/4 (Sheldrick, 2014)'
_diffrn_ambient_temperature 100(2)
_diffrn_detector 'CCD area detector (Apex2)'
_diffrn_detector_area_resol_mean 8.333
_diffrn_measured_fraction_theta_full 0.999
_diffrn_measured_fraction_theta_max 0.999
_diffrn_measurement_device_type 'Bruker X8-APEX II'
_diffrn_measurement_method '\f and \w scans'
_diffrn_radiation_monochromator 'multi-layer mirror'
_diffrn_radiation_type MoK\a
_diffrn_radiation_wavelength 0.71073
_diffrn_reflns_av_R_equivalents 0.0429
_diffrn_reflns_av_unetI/netI 0.0381
_diffrn_reflns_Laue_measured_fraction_full 0.999
_diffrn_reflns_Laue_measured_fraction_max 0.999
_diffrn_reflns_limit_h_max 33
_diffrn_reflns_limit_h_min -33
_diffrn_reflns_limit_k_max 14
_diffrn_reflns_limit_k_min -14
_diffrn_reflns_limit_l_max 47
_diffrn_reflns_limit_l_min -47
_diffrn_reflns_number 112386
_diffrn_reflns_point_group_measured_fraction_full 0.999
_diffrn_reflns_point_group_measured_fraction_max 0.999
_diffrn_reflns_theta_full 26.000
_diffrn_reflns_theta_max 26.372
_diffrn_reflns_theta_min 1.307
_diffrn_source 'rotating-anode (Nonius FR-591)'
_exptl_absorpt_coefficient_mu 0.064
_exptl_absorpt_correction_T_max 0.7455
_exptl_absorpt_correction_T_min 0.6831
_exptl_absorpt_correction_type multi-scan
_exptl_absorpt_process_details 'SadAbs 2016/2 (Bruker AXS)'
_exptl_crystal_colour red
_exptl_crystal_density_diffrn 1.006
_exptl_crystal_description block
_exptl_crystal_F_000 3856
_exptl_crystal_size_max 0.21
_exptl_crystal_size_mid 0.18
_exptl_crystal_size_min 0.12
_refine_diff_density_max 0.642
_refine_diff_density_min -0.369
_refine_diff_density_rms 0.049
_refine_ls_extinction_method none
_refine_ls_goodness_of_fit_ref 1.022
_refine_ls_hydrogen_treatment constr
_refine_ls_matrix_type full
_refine_ls_number_parameters 1296
_refine_ls_number_reflns 23734
_refine_ls_number_restraints 1068
_refine_ls_restrained_S_all 1.042
_refine_ls_R_factor_all 0.1018
_refine_ls_R_factor_gt 0.0692
_refine_ls_shift/su_max 0.000
_refine_ls_shift/su_mean 0.000
_refine_ls_structure_factor_coef Fsqd
_refine_ls_weighting_details 'w=1/[\s^2^(Fo^2^)+(0.0716P)^2^+13.5547P] where P=(Fo^2^+2Fc^2^)/3'
_refine_ls_weighting_scheme calc
_refine_ls_wR_factor_gt 0.1690
_refine_ls_wR_factor_ref 0.1913
_reflns_Friedel_coverage 0.000
_reflns_number_gt 16525
_reflns_number_total 23734
_reflns_threshold_expression 'I > 2\s(I)'
_cod_data_source_file c9sc01039d2.cif
_cod_data_source_block final_a_sq_CCDC2
_cod_database_code 1550861
_shelx_shelxl_version_number 2014/7
_shelx_space_group_comment
;
The symmetry employed for this shelxl refinement is uniquely defined
by the following loop, which should always be used as a source of
symmetry information in preference to the above space-group names.
They are only intended as comments.
;

loop_
_space_group_symop_operation_xyz
'x, y, z'
'-x, y+1/2, -z+1/2'
'-x, -y, -z'
'x, -y-1/2, z-1/2'

loop_
_atom_site_label
_atom_site_type_symbol
_atom_site_fract_x
_atom_site_fract_y
_atom_site_fract_z
_atom_site_U_iso_or_equiv
_atom_site_adp_type
_atom_site_occupancy
_atom_site_site_symmetry_order
_atom_site_calc_flag
_atom_site_refinement_flags_posn
_atom_site_refinement_flags_adp
_atom_site_refinement_flags_occupancy
_atom_site_disorder_assembly
_atom_site_disorder_group
B1 B 0.46849(10) 0.6990(3) 0.38222(7) 0.0316(6) Uani 1 1 d . U . . .
C1 C 0.41591(9) 0.6949(2) 0.36174(6) 0.0323(5) Uani 1 1 d . U . . .
H1 H 0.3906 0.6763 0.3800 0.039 Uiso 1 1 calc R U . . .
N1 N 0.40863(7) 0.6073(2) 0.33220(5) 0.0341(5) Uani 1 1 d . U . . .
C2 C 0.35795(9) 0.6278(3) 0.31739(7) 0.0420(6) Uani 1 1 d . U . . .
C3 C 0.35326(12) 0.5902(4) 0.27860(9) 0.0765(12) Uani 1 1 d . U . . .
H3A H 0.3192 0.6025 0.2703 0.115 Uiso 1 1 calc R U . . .
H3B H 0.3618 0.5067 0.2764 0.115 Uiso 1 1 calc R U . . .
H3C H 0.3758 0.6372 0.2642 0.115 Uiso 1 1 calc R U . . .
C4 C 0.31803(10) 0.5661(3) 0.33855(9) 0.0528(8) Uani 1 1 d . U . . .
H4A H 0.2855 0.5894 0.3294 0.079 Uiso 1 1 calc R U . . .
H4B H 0.3211 0.5885 0.3636 0.079 Uiso 1 1 calc R U . . .
H4C H 0.3219 0.4807 0.3363 0.079 Uiso 1 1 calc R U . . .
C5 C 0.35281(10) 0.7618(3) 0.32093(8) 0.0474(7) Uani 1 1 d . U . . .
H5A H 0.3220 0.7813 0.3334 0.057 Uiso 1 1 calc R U . . .
H5B H 0.3515 0.7985 0.2971 0.057 Uiso 1 1 calc R U . . .
C6 C 0.39758(9) 0.8086(3) 0.34198(7) 0.0382(6) Uani 1 1 d . U . . .
C7 C 0.43658(10) 0.8579(3) 0.31706(7) 0.0434(7) Uani 1 1 d . U . . .
H7A H 0.4224 0.9233 0.3033 0.065 Uiso 1 1 calc R U . . .
H7B H 0.4474 0.7959 0.3009 0.065 Uiso 1 1 calc R U . . .
H7C H 0.4649 0.8863 0.3310 0.065 Uiso 1 1 calc R U . . .
C8 C 0.38328(12) 0.9057(3) 0.36756(8) 0.0497(7) Uani 1 1 d . U . . .
H8A H 0.3706 0.9734 0.3542 0.075 Uiso 1 1 calc R U . . .
H8B H 0.4123 0.9297 0.3815 0.075 Uiso 1 1 calc R U . . .
H8C H 0.3577 0.8767 0.3835 0.075 Uiso 1 1 calc R U . . .
C9 C 0.42796(9) 0.4897(2) 0.33077(6) 0.0346(5) Uani 1 1 d . U . . .
C10 C 0.45418(9) 0.4565(3) 0.29965(7) 0.0378(6) Uani 1 1 d . U . . .
C11 C 0.46967(10) 0.5434(3) 0.27102(7) 0.0423(6) Uani 1 1 d . U . . .
H11 H 0.4540 0.6211 0.2761 0.051 Uiso 1 1 calc R U . . .
C12 C 0.45359(11) 0.5049(3) 0.23344(7) 0.0559(9) Uani 1 1 d . U . . .
H12A H 0.4592 0.5695 0.2168 0.084 Uiso 1 1 calc R U . . .
H12B H 0.4184 0.4847 0.2333 0.084 Uiso 1 1 calc R U . . .
H12C H 0.4729 0.4361 0.2263 0.084 Uiso 1 1 calc R U . . .
C13 C 0.52576(10) 0.5606(3) 0.27100(7) 0.0412(6) Uani 1 1 d . U . . .
H13A H 0.5343 0.6209 0.2536 0.062 Uiso 1 1 calc R U . . .
H13B H 0.5418 0.4862 0.2648 0.062 Uiso 1 1 calc R U . . .
H13C H 0.5370 0.5857 0.2946 0.062 Uiso 1 1 calc R U . . .
C14 C 0.46843(10) 0.3399(3) 0.29499(7) 0.0412(6) Uani 1 1 d . U . . .
H14 H 0.4848 0.3183 0.2738 0.049 Uiso 1 1 calc R U . . .
C15 C 0.45953(10) 0.2548(3) 0.32010(8) 0.0441(6) Uani 1 1 d . U . . .
H15 H 0.4688 0.1753 0.3161 0.053 Uiso 1 1 calc R U . . .
C16 C 0.43697(10) 0.2873(3) 0.35116(8) 0.0419(6) Uani 1 1 d . U . . .
H16 H 0.4322 0.2298 0.3691 0.050 Uiso 1 1 calc R U . . .
C17 C 0.42088(9) 0.4021(3) 0.35705(7) 0.0364(6) Uani 1 1 d . U . . .
C18 C 0.39792(10) 0.4255(3) 0.39309(7) 0.0429(6) Uani 1 1 d . U . . .
H18 H 0.3864 0.5090 0.3935 0.052 Uiso 1 1 calc R U . . .
C19 C 0.35335(11) 0.3455(3) 0.40059(10) 0.0603(9) Uani 1 1 d . U . . .
H19A H 0.3390 0.3672 0.4234 0.090 Uiso 1 1 calc R U . . .
H19B H 0.3642 0.2633 0.4014 0.090 Uiso 1 1 calc R U . . .
H19C H 0.3285 0.3552 0.3817 0.090 Uiso 1 1 calc R U . . .
C20 C 0.43653(12) 0.4097(3) 0.42263(7) 0.0490(7) Uani 1 1 d . U . . .
H20A H 0.4222 0.4320 0.4454 0.074 Uiso 1 1 calc R U . . .
H20B H 0.4651 0.4597 0.4179 0.074 Uiso 1 1 calc R U . . .
H20C H 0.4470 0.3271 0.4236 0.074 Uiso 1 1 calc R U . . .
C21 C 0.47265(9) 0.7124(2) 0.42017(7) 0.0337(5) Uani 1 1 d . U . . .
N2 N 0.51930(7) 0.7132(2) 0.44036(6) 0.0360(5) Uani 1 1 d . U . . .
C22 C 0.51054(10) 0.6316(3) 0.46978(7) 0.0433(6) Uani 1 1 d . U . . .
H22A H 0.5341 0.6452 0.4896 0.052 Uiso 1 1 calc R U . . .
H22B H 0.5129 0.5487 0.4620 0.052 Uiso 1 1 calc R U . . .
C23 C 0.45808(10) 0.6628(3) 0.48023(7) 0.0447(6) Uani 1 1 d . U . . .
H23A H 0.4404 0.5927 0.4891 0.054 Uiso 1 1 calc R U . . .
H23B H 0.4581 0.7242 0.4989 0.054 Uiso 1 1 calc R U . . .
N3 N 0.43511(8) 0.7068(2) 0.44728(5) 0.0368(5) Uani 1 1 d . U . . .
C24 C 0.56397(9) 0.7061(2) 0.42204(7) 0.0320(5) Uani 1 1 d . U . . .
C25 C 0.56510(8) 0.6949(2) 0.38486(7) 0.0306(5) Uani 1 1 d . U . . .
C26 C 0.51912(9) 0.6845(2) 0.36171(7) 0.0349(5) Uani 1 1 d . U . . .
H26A H 0.5193 0.6066 0.3500 0.042 Uiso 1 1 calc R U . . .
H26B H 0.5206 0.7451 0.3429 0.042 Uiso 1 1 calc R U . . .
C27 C 0.61092(9) 0.6918(2) 0.36827(8) 0.0338(5) Uani 1 1 d . U . . .
H27 H 0.6114 0.6849 0.3432 0.041 Uiso 1 1 calc R U . . .
C28 C 0.65541(9) 0.6982(2) 0.38638(8) 0.0394(6) Uani 1 1 d . U . . .
C29 C 0.70423(10) 0.6926(3) 0.36750(10) 0.0582(9) Uani 1 1 d . U . . .
H29A H 0.7261 0.6368 0.3798 0.087 Uiso 1 1 calc R U . . .
H29B H 0.7195 0.7708 0.3675 0.087 Uiso 1 1 calc R U . . .
H29C H 0.6987 0.6665 0.3430 0.087 Uiso 1 1 calc R U . . .
C30 C 0.65339(9) 0.7139(2) 0.42270(8) 0.0393(6) Uani 1 1 d . U . . .
H30 H 0.6835 0.7212 0.4357 0.047 Uiso 1 1 calc R U . . .
C31 C 0.60936(9) 0.7194(2) 0.44087(8) 0.0379(6) Uani 1 1 d . U . . .
C32 C 0.61158(11) 0.7480(3) 0.47992(8) 0.0501(7) Uani 1 1 d . U . . .
H32A H 0.6425 0.7891 0.4854 0.075 Uiso 1 1 calc R U . . .
H32B H 0.6100 0.6750 0.4937 0.075 Uiso 1 1 calc R U . . .
H32C H 0.5836 0.7985 0.4860 0.075 Uiso 1 1 calc R U . . .
C33 C 0.39936(9) 0.7982(3) 0.45200(6) 0.0352(5) Uani 1 1 d . U . . .
C34 C 0.34993(9) 0.7640(3) 0.45669(6) 0.0358(6) Uani 1 1 d . U . . .
C35 C 0.33605(10) 0.6359(3) 0.45791(7) 0.0420(6) Uani 1 1 d . U . . .
H35A H 0.3007 0.6286 0.4627 0.063 Uiso 1 1 calc R U . . .
H35B H 0.3551 0.5967 0.4768 0.063 Uiso 1 1 calc R U . . .
H35C H 0.3433 0.5991 0.4351 0.063 Uiso 1 1 calc R U . . .
C36 C 0.31364(10) 0.8499(3) 0.45921(6) 0.0385(6) Uani 1 1 d . U . . .
H36 H 0.2803 0.8261 0.4619 0.046 Uiso 1 1 calc R U . . .
C37 C 0.32436(9) 0.9691(3) 0.45801(7) 0.0387(6) Uani 1 1 d . U . . .
C38 C 0.28405(10) 1.0612(3) 0.45977(8) 0.0490(7) Uani 1 1 d . U . . .
H38A H 0.2988 1.1383 0.4647 0.074 Uiso 1 1 calc R U . . .
H38B H 0.2611 1.0409 0.4787 0.074 Uiso 1 1 calc R U . . .
H38C H 0.2661 1.0640 0.4370 0.074 Uiso 1 1 calc R U . . .
C39 C 0.37345(10) 1.0010(3) 0.45539(7) 0.0388(6) Uani 1 1 d . U . . .
H39 H 0.3817 1.0822 0.4553 0.047 Uiso 1 1 calc R U . . .
C40 C 0.41141(9) 0.9183(3) 0.45296(7) 0.0381(6) Uani 1 1 d . U . . .
C41 C 0.46391(10) 0.9598(3) 0.45051(8) 0.0468(7) Uani 1 1 d . U . . .
H41A H 0.4652 1.0450 0.4544 0.070 Uiso 1 1 calc R U . . .
H41B H 0.4766 0.9416 0.4269 0.070 Uiso 1 1 calc R U . . .
H41C H 0.4841 0.9199 0.4686 0.070 Uiso 1 1 calc R U . . .
B2 B 0.03907(10) 0.0753(2) 0.63421(6) 0.0229(5) Uani 1 1 d . U . . .
C51 C 0.09072(8) 0.0725(2) 0.61332(5) 0.0236(4) Uani 1 1 d . U . . .
H51 H 0.1167 0.0990 0.6306 0.028 Uiso 1 1 calc R U . . .
N4 N 0.09709(6) 0.14583(17) 0.58066(5) 0.0227(4) Uani 1 1 d . U . . .
C52 C 0.14690(8) 0.1170(2) 0.56635(6) 0.0286(5) Uani 1 1 d . U . . .
C53 C 0.15056(10) 0.1360(3) 0.52664(7) 0.0396(6) Uani 1 1 d . U . . .
H53A H 0.1844 0.1203 0.5191 0.059 Uiso 1 1 calc R U . . .
H53B H 0.1418 0.2175 0.5209 0.059 Uiso 1 1 calc R U . . .
H53C H 0.1278 0.0824 0.5143 0.059 Uiso 1 1 calc R U . . .
C54 C 0.18845(9) 0.1897(3) 0.58388(8) 0.0441(7) Uani 1 1 d . U . . .
H54A H 0.2205 0.1621 0.5754 0.066 Uiso 1 1 calc R U . . .
H54B H 0.1872 0.1803 0.6097 0.066 Uiso 1 1 calc R U . . .
H54C H 0.1842 0.2729 0.5777 0.066 Uiso 1 1 calc R U . . .
C55 C 0.15260(9) -0.0135(2) 0.57617(7) 0.0355(6) Uani 1 1 d . U . . .
H55A H 0.1837 -0.0258 0.5897 0.043 Uiso 1 1 calc R U . . .
H55B H 0.1537 -0.0621 0.5544 0.043 Uiso 1 1 calc R U . . .
C56 C 0.10824(9) -0.0491(2) 0.59873(6) 0.0275(5) Uani 1 1 d . U . . .
C57 C 0.12419(11) -0.1345(2) 0.62798(7) 0.0389(6) Uani 1 1 d . U . . .
H57A H 0.1384 -0.2052 0.6173 0.058 Uiso 1 1 calc R U . . .
H57B H 0.0955 -0.1564 0.6420 0.058 Uiso 1 1 calc R U . . .
H57C H 0.1489 -0.0966 0.6433 0.058 Uiso 1 1 calc R U . . .
C58 C 0.06891(9) -0.1091(2) 0.57604(6) 0.0316(5) Uani 1 1 d . U . . .
H58A H 0.0825 -0.1810 0.5657 0.047 Uiso 1 1 calc R U . . .
H58B H 0.0582 -0.0558 0.5570 0.047 Uiso 1 1 calc R U . . .
H58C H 0.0406 -0.1292 0.5908 0.047 Uiso 1 1 calc R U . . .
C59 C 0.07845(8) 0.2627(2) 0.57463(6) 0.0236(4) Uani 1 1 d . U . . .
C60 C 0.05108(8) 0.2817(2) 0.54251(6) 0.0250(5) Uani 1 1 d . U . . .
C61 C 0.03258(9) 0.1826(2) 0.51870(6) 0.0271(5) Uani 1 1 d . U . . .
H61 H 0.0479 0.1075 0.5272 0.032 Uiso 1 1 calc R U . . .
C62 C -0.02378(9) 0.1697(2) 0.52079(6) 0.0324(5) Uani 1 1 d . U . . .
H62A H -0.0345 0.1023 0.5064 0.049 Uiso 1 1 calc R U . . .
H62B H -0.0396 0.2414 0.5118 0.049 Uiso 1 1 calc R U . . .
H62C H -0.0332 0.1570 0.5455 0.049 Uiso 1 1 calc R U . . .
C63 C 0.04623(10) 0.1991(2) 0.47963(6) 0.0359(6) Uani 1 1 d . U . . .
H63A H 0.0381 0.1275 0.4663 0.054 Uiso 1 1 calc R U . . .
H63B H 0.0817 0.2148 0.4779 0.054 Uiso 1 1 calc R U . . .
H63C H 0.0277 0.2656 0.4697 0.054 Uiso 1 1 calc R U . . .
C64 C 0.03829(8) 0.3962(2) 0.53280(6) 0.0293(5) Uani 1 1 d . U . . .
H64 H 0.0217 0.4087 0.5108 0.035 Uiso 1 1 calc R U . . .
C65 C 0.04883(9) 0.4919(2) 0.55397(7) 0.0335(5) Uani 1 1 d . U . . .
H65 H 0.0401 0.5692 0.5466 0.040 Uiso 1 1 calc R U . . .
C66 C 0.07238(9) 0.4728(2) 0.58603(7) 0.0333(5) Uani 1 1 d . U . . .
H66 H 0.0785 0.5378 0.6013 0.040 Uiso 1 1 calc R U . . .
C67 C 0.08756(8) 0.3605(2) 0.59685(6) 0.0282(5) Uani 1 1 d . U . . .
C68 C 0.11287(9) 0.3531(2) 0.63308(7) 0.0335(5) Uani 1 1 d . U . . .
H68 H 0.1244 0.2703 0.6366 0.040 Uiso 1 1 calc R U . . .
C69 C 0.07646(11) 0.3817(3) 0.66251(7) 0.0418(6) Uani 1 1 d . U . . .
H69A H 0.0933 0.3761 0.6856 0.063 Uiso 1 1 calc R U . . .
H69B H 0.0490 0.3257 0.6616 0.063 Uiso 1 1 calc R U . . .
H69C H 0.0638 0.4617 0.6592 0.063 Uiso 1 1 calc R U . . .
C70 C 0.15806(10) 0.4345(3) 0.63607(8) 0.0455(7) Uani 1 1 d . U . . .
H70A H 0.1797 0.4209 0.6159 0.068 Uiso 1 1 calc R U . . .
H70B H 0.1761 0.4176 0.6582 0.068 Uiso 1 1 calc R U . . .
H70C H 0.1471 0.5167 0.6361 0.068 Uiso 1 1 calc R U . . .
C71 C 0.03807(9) 0.0737(2) 0.67224(6) 0.0275(5) Uani 1 1 d . U . . .
N5 N -0.00673(8) 0.06915(18) 0.69329(5) 0.0334(5) Uani 1 1 d . U . . .
C72 C 0.00140(13) 0.1501(3) 0.72247(8) 0.0599(8) Uani 1 1 d . U . . .
H72A H -0.0145 0.1204 0.7442 0.072 Uiso 1 1 calc R U . . .
H72B H -0.0126 0.2284 0.7167 0.072 Uiso 1 1 calc R U . . .
C73 C 0.05464(12) 0.1581(3) 0.72777(7) 0.0498(7) Uani 1 1 d . U . . .
H73A H 0.0645 0.1227 0.7508 0.060 Uiso 1 1 calc R U . . .
H73B H 0.0654 0.2414 0.7276 0.060 Uiso 1 1 calc R U . . .
N6 N 0.07724(8) 0.09297(19) 0.69817(5) 0.0346(5) Uani 1 1 d . U . . .
C74 C -0.05296(9) 0.06311(19) 0.67667(6) 0.0303(5) Uani 1 1 d . U . . .
C75 C -0.05792(9) 0.07091(19) 0.63945(6) 0.0285(5) Uani 1 1 d . U . . .
C76 C -0.01407(8) 0.0789(2) 0.61492(6) 0.0256(5) Uani 1 1 d . U . . .
H76A H -0.0167 0.1530 0.6012 0.031 Uiso 1 1 calc R U . . .
H76B H -0.0160 0.0130 0.5978 0.031 Uiso 1 1 calc R U . . .
C77 C -0.10585(9) 0.0694(2) 0.62501(8) 0.0358(6) Uani 1 1 d . U . . .
H77 H -0.1097 0.0755 0.6000 0.043 Uiso 1 1 calc R U . . .
C78 C -0.14815(10) 0.0596(2) 0.64538(9) 0.0451(7) Uani 1 1 d . U . . .
C79 C -0.19948(11) 0.0616(3) 0.62889(12) 0.0651(10) Uani 1 1 d . U . . .
H79A H -0.2188 0.1246 0.6397 0.098 Uiso 1 1 calc R U . . .
H79B H -0.2157 -0.0142 0.6330 0.098 Uiso 1 1 calc R U . . .
H79C H -0.1971 0.0756 0.6033 0.098 Uiso 1 1 calc R U . . .
C80 C -0.14157(11) 0.0432(2) 0.68128(9) 0.0466(7) Uani 1 1 d . U . . .
H80 H -0.1699 0.0326 0.6955 0.056 Uiso 1 1 calc R U . . .
C81 C -0.09562(11) 0.0417(2) 0.69739(8) 0.0401(6) Uani 1 1 d . U . . .
C82 C -0.09124(13) 0.0042(3) 0.73572(8) 0.0544(8) Uani 1 1 d . U . . .
H82A H -0.1211 -0.0385 0.7425 0.082 Uiso 1 1 calc R U . . .
H82B H -0.0874 0.0740 0.7508 0.082 Uiso 1 1 calc R U . . .
H82C H -0.0624 -0.0471 0.7388 0.082 Uiso 1 1 calc R U . . .
C83 C 0.11123(10) 0.0048(2) 0.70942(6) 0.0345(5) Uani 1 1 d . U . . .
C84 C 0.15949(10) 0.0432(3) 0.71807(6) 0.0404(6) Uani 1 1 d . U . . .
C85 C 0.17375(12) 0.1705(3) 0.71268(8) 0.0495(7) Uani 1 1 d . U . . .
H85A H 0.2096 0.1789 0.7155 0.074 Uiso 1 1 calc R U . . .
H85B H 0.1571 0.2196 0.7302 0.074 Uiso 1 1 calc R U . . .
H85C H 0.1638 0.1955 0.6888 0.074 Uiso 1 1 calc R U . . .
C86 C 0.19404(11) -0.0350(3) 0.73132(7) 0.0455(7) Uani 1 1 d . U . . .
H86 H 0.2259 -0.0067 0.7377 0.055 Uiso 1 1 calc R U . . .
C87 C 0.18360(11) -0.1537(3) 0.73560(7) 0.0461(7) Uani 1 1 d . U . . .
C88 C 0.22069(12) -0.2383(4) 0.75152(10) 0.0642(9) Uani 1 1 d . U . . .
H88A H 0.2110 -0.3192 0.7457 0.096 Uiso 1 1 calc R U . . .
H88B H 0.2218 -0.2284 0.7773 0.096 Uiso 1 1 calc R U . . .
H88C H 0.2534 -0.2222 0.7418 0.096 Uiso 1 1 calc R U . . .
C89 C 0.13647(10) -0.1913(3) 0.72567(6) 0.0402(6) Uani 1 1 d . U . . .
H89 H 0.1290 -0.2728 0.7273 0.048 Uiso 1 1 calc R U . . .
C90 C 0.09984(10) -0.1150(2) 0.71351(6) 0.0341(5) Uani 1 1 d . U . . .
C91 C 0.04914(10) -0.1641(2) 0.70638(6) 0.0360(6) Uani 1 1 d . U . . .
H91A H 0.0503 -0.2502 0.7076 0.054 Uiso 1 1 calc R U . . .
H91B H 0.0378 -0.1397 0.6827 0.054 Uiso 1 1 calc R U . . .
H91C H 0.0263 -0.1344 0.7242 0.054 Uiso 1 1 calc R U . . .
Li1 Li 0.64410(14) 0.1979(4) 0.38034(11) 0.0316(9) Uani 1 1 d . . . . .
C92 C 0.61405(13) 0.2797(3) 0.30323(8) 0.0540(8) Uani 1 1 d . U . . .
H92A H 0.5836 0.2912 0.2894 0.081 Uiso 1 1 calc R U . . .
H92B H 0.6292 0.2047 0.2966 0.081 Uiso 1 1 calc R U . . .
H92C H 0.6370 0.3442 0.2984 0.081 Uiso 1 1 calc R U . . .
O1 O 0.60308(7) 0.27806(16) 0.33969(5) 0.0412(4) Uani 1 1 d D U . . .
C93_1 C 0.5790(2) 0.3851(6) 0.34767(14) 0.0431(10) Uani 0.679(5) 1 d D U P A 1
H93A_1 H 0.5480 0.3931 0.3337 0.052 Uiso 0.679(5) 1 calc R U P A 1
H93B_1 H 0.6005 0.4533 0.3427 0.052 Uiso 0.679(5) 1 calc R U P A 1
C94_1 C 0.56859(17) 0.3759(4) 0.38657(13) 0.0391(9) Uani 0.679(5) 1 d D U P A 1
H94A_1 H 0.5556 0.4516 0.3955 0.047 Uiso 0.679(5) 1 calc R U P A 1
H94B_1 H 0.5436 0.3140 0.3908 0.047 Uiso 0.679(5) 1 calc R U P A 1
O2_1 O 0.61375(14) 0.3472(4) 0.40456(11) 0.0392(8) Uani 0.679(5) 1 d D U P A 1
C95_1 C 0.6121(2) 0.3696(5) 0.44125(12) 0.0513(11) Uani 0.679(5) 1 d D U P A 1
H95A_1 H 0.6096 0.4545 0.4453 0.077 Uiso 0.679(5) 1 calc R U P A 1
H95B_1 H 0.6422 0.3395 0.4527 0.077 Uiso 0.679(5) 1 calc R U P A 1
H95C_1 H 0.5833 0.3301 0.4513 0.077 Uiso 0.679(5) 1 calc R U P A 1
C93_2 C 0.5866(6) 0.3895(12) 0.3560(3) 0.0448(14) Uani 0.321(5) 1 d D U P A -1
H93A_2 H 0.5531 0.4074 0.3469 0.054 Uiso 0.321(5) 1 calc R U P A -1
H93B_2 H 0.6087 0.4532 0.3479 0.054 Uiso 0.321(5) 1 calc R U P A -1
C94_2 C 0.5855(5) 0.3925(12) 0.3963(3) 0.0454(13) Uani 0.321(5) 1 d D U P A -1
H94A_2 H 0.5792 0.4735 0.4048 0.054 Uiso 0.321(5) 1 calc R U P A -1
H94B_2 H 0.5591 0.3403 0.4052 0.054 Uiso 0.321(5) 1 calc R U P A -1
O2_2 O 0.6326(3) 0.3528(10) 0.4083(3) 0.0445(13) Uani 0.321(5) 1 d D U P A -1
C95_2 C 0.6406(4) 0.3745(10) 0.4449(2) 0.0461(15) Uani 0.321(5) 1 d D U P A -1
H95A_2 H 0.6346 0.4579 0.4499 0.069 Uiso 0.321(5) 1 calc R U P A -1
H95B_2 H 0.6747 0.3545 0.4514 0.069 Uiso 0.321(5) 1 calc R U P A -1
H95C_2 H 0.6179 0.3261 0.4588 0.069 Uiso 0.321(5) 1 calc R U P A -1
C96 C 0.71675(11) 0.1327(4) 0.44518(9) 0.0650(10) Uani 1 1 d . U . . .
H96A H 0.7324 0.0565 0.4500 0.098 Uiso 1 1 calc R U . . .
H96B H 0.7107 0.1734 0.4676 0.098 Uiso 1 1 calc R U . . .
H96C H 0.7386 0.1807 0.4305 0.098 Uiso 1 1 calc R U . . .
O3 O 0.67115(7) 0.1146(2) 0.42689(5) 0.0596(6) Uani 1 1 d . U . . .
C97 C 0.63854(11) 0.0454(3) 0.44431(8) 0.0497(7) Uani 1 1 d . U . . .
H97A H 0.6318 0.0812 0.4677 0.060 Uiso 1 1 calc R U . . .
H97B H 0.6540 -0.0324 0.4486 0.060 Uiso 1 1 calc R U . . .
C98 C 0.59211(12) 0.0279(3) 0.42564(9) 0.0589(8) Uani 1 1 d . U . . .
H98A H 0.5850 -0.0575 0.4247 0.071 Uiso 1 1 calc R U . A 1
H98B H 0.5655 0.0658 0.4393 0.071 Uiso 1 1 calc R U . A 1
O4_3 O 0.59109(18) 0.0725(4) 0.39129(11) 0.0500(10) Uani 0.679(5) 1 d . U P A 1
C99_3 C 0.54727(19) 0.0450(5) 0.37188(13) 0.0480(11) Uani 0.679(5) 1 d . U P A 1
H99A_3 H 0.5212 0.0231 0.3884 0.072 Uiso 0.679(5) 1 calc R U P A 1
H99B_3 H 0.5537 -0.0209 0.3558 0.072 Uiso 0.679(5) 1 calc R U P A 1
H99C_3 H 0.5368 0.1138 0.3581 0.072 Uiso 0.679(5) 1 calc R U P A 1
O4_4 O 0.5818(4) 0.1080(10) 0.4004(3) 0.0505(15) Uani 0.321(5) 1 d . U P A -1
C99_4 C 0.5341(4) 0.0954(12) 0.3830(3) 0.0539(17) Uani 0.321(5) 1 d . U P A -1
H99A_4 H 0.5262 0.1677 0.3699 0.081 Uiso 0.321(5) 1 calc R U P A -1
H99B_4 H 0.5088 0.0810 0.4008 0.081 Uiso 0.321(5) 1 calc R U P A -1
H99C_4 H 0.5352 0.0290 0.3664 0.081 Uiso 0.321(5) 1 calc R U P A -1
C1_5 C 0.7182(2) 0.4043(5) 0.37134(16) 0.0577(11) Uani 0.679(5) 1 d D U P A 1
H1A_5 H 0.7516 0.4224 0.3800 0.087 Uiso 0.679(5) 1 calc R U P A 1
H1B_5 H 0.6940 0.4406 0.3870 0.087 Uiso 0.679(5) 1 calc R U P A 1
H1C_5 H 0.7138 0.4354 0.3473 0.087 Uiso 0.679(5) 1 calc R U P A 1
O5_5 O 0.71125(15) 0.2816(4) 0.37097(13) 0.0457(9) Uani 0.679(5) 1 d D U P A 1
C2_5 C 0.7427(2) 0.2255(6) 0.34678(17) 0.0584(11) Uani 0.679(5) 1 d D U P A 1
H2A_5 H 0.7776 0.2396 0.3535 0.070 Uiso 0.679(5) 1 calc R U P A 1
H2B_5 H 0.7369 0.2567 0.3226 0.070 Uiso 0.679(5) 1 calc R U P A 1
C3_5 C 0.7315(2) 0.0964(6) 0.34781(16) 0.0569(10) Uani 0.679(5) 1 d D U P A 1
H3A_5 H 0.7507 0.0544 0.3296 0.068 Uiso 0.679(5) 1 calc R U P A 1
H3B_5 H 0.7403 0.0635 0.3714 0.068 Uiso 0.679(5) 1 calc R U P A 1
O6_5 O 0.68121(16) 0.0834(5) 0.34117(16) 0.0536(9) Uani 0.679(5) 1 d D U P A 1
C4_5 C 0.6660(2) -0.0356(5) 0.33653(16) 0.0659(12) Uani 0.679(5) 1 d D U P A 1
H4A_5 H 0.6846 -0.0712 0.3172 0.099 Uiso 0.679(5) 1 calc R U P A 1
H4B_5 H 0.6307 -0.0380 0.3308 0.099 Uiso 0.679(5) 1 calc R U P A 1
H4C_5 H 0.6724 -0.0795 0.3585 0.099 Uiso 0.679(5) 1 calc R U P A 1
C1_6 C 0.7384(4) 0.3574(10) 0.3706(3) 0.0583(15) Uani 0.321(5) 1 d D U P A -1
H1A_6 H 0.7464 0.3836 0.3466 0.087 Uiso 0.321(5) 1 calc R U P A -1
H1B_6 H 0.7684 0.3585 0.3854 0.087 Uiso 0.321(5) 1 calc R U P A -1
H1C_6 H 0.7138 0.4104 0.3807 0.087 Uiso 0.321(5) 1 calc R U P A -1
O5_6 O 0.7197(4) 0.2443(9) 0.3692(3) 0.0532(13) Uani 0.321(5) 1 d D U P A -1
C2_6 C 0.7369(4) 0.1750(11) 0.3402(3) 0.0524(13) Uani 0.321(5) 1 d D U P A -1
H2A_6 H 0.7734 0.1708 0.3412 0.063 Uiso 0.321(5) 1 calc R U P A -1
H2B_6 H 0.7271 0.2130 0.3176 0.063 Uiso 0.321(5) 1 calc R U P A -1
C3_6 C 0.7162(5) 0.0548(10) 0.3416(4) 0.0562(14) Uani 0.321(5) 1 d D U P A -1
H3A_6 H 0.7257 0.0091 0.3204 0.067 Uiso 0.321(5) 1 calc R U P A -1
H3B_6 H 0.7280 0.0129 0.3630 0.067 Uiso 0.321(5) 1 calc R U P A -1
O6_6 O 0.6642(4) 0.0705(10) 0.3424(4) 0.0544(14) Uani 0.321(5) 1 d D U P A -1
C4_6 C 0.6394(5) -0.0420(10) 0.3422(3) 0.0583(16) Uani 0.321(5) 1 d D U P A -1
H4A_6 H 0.6038 -0.0298 0.3442 0.087 Uiso 0.321(5) 1 calc R U P A -1
H4B_6 H 0.6513 -0.0893 0.3623 0.087 Uiso 0.321(5) 1 calc R U P A -1
H4C_6 H 0.6464 -0.0833 0.3200 0.087 Uiso 0.321(5) 1 calc R U P A -1
Li2 Li 0.12997(15) 0.4347(4) 0.37595(11) 0.0322(9) Uani 1 1 d . . . . .
C104 C 0.09225(9) 0.5160(2) 0.44898(6) 0.0333(5) Uani 1 1 d . U . . .
H04A H 0.0612 0.5311 0.4612 0.050 Uiso 1 1 calc R U . . .
H04B H 0.1160 0.5785 0.4547 0.050 Uiso 1 1 calc R U . . .
H04C H 0.1057 0.4400 0.4567 0.050 Uiso 1 1 calc R U . . .
O7 O 0.08340(6) 0.51353(14) 0.41198(4) 0.0288(4) Uani 1 1 d . U . . .
C105 C 0.06252(9) 0.6215(2) 0.39961(6) 0.0298(5) Uani 1 1 d . U . . .
H05A H 0.0841 0.6884 0.4063 0.036 Uiso 1 1 calc R U . . .
H05B H 0.0297 0.6341 0.4102 0.036 Uiso 1 1 calc R U . . .
C106 C 0.05798(10) 0.6125(2) 0.36011(7) 0.0369(6) Uani 1 1 d . U . . .
H06A H 0.0334 0.5514 0.3536 0.044 Uiso 1 1 calc R U . . .
H06B H 0.0468 0.6885 0.3501 0.044 Uiso 1 1 calc R U . . .
O8 O 0.10528(7) 0.58216(16) 0.34621(5) 0.0418(4) Uani 1 1 d . U . . .
C107 C 0.10844(16) 0.6085(3) 0.31002(8) 0.0677(10) Uani 1 1 d . U . . .
H07A H 0.1051 0.6936 0.3066 0.102 Uiso 1 1 calc R U . . .
H07B H 0.0819 0.5679 0.2970 0.102 Uiso 1 1 calc R U . . .
H07C H 0.1405 0.5824 0.3012 0.102 Uiso 1 1 calc R U . . .
C108 C 0.02870(9) 0.2918(2) 0.37548(7) 0.0382(6) Uani 1 1 d . U . . .
H08A H 0.0007 0.2947 0.3588 0.057 Uiso 1 1 calc R U . . .
H08B H 0.0229 0.3461 0.3952 0.057 Uiso 1 1 calc R U . . .
H08C H 0.0324 0.2116 0.3847 0.057 Uiso 1 1 calc R U . . .
O9 O 0.07242(6) 0.32511(15) 0.35772(4) 0.0336(4) Uani 1 1 d . U . . .
C109 C 0.08622(10) 0.2433(2) 0.33174(7) 0.0377(6) Uani 1 1 d . U . . .
H09A H 0.0586 0.2319 0.3146 0.045 Uiso 1 1 calc R U . . .
H09B H 0.0935 0.1665 0.3431 0.045 Uiso 1 1 calc R U . . .
C110 C 0.13023(10) 0.2852(3) 0.31284(7) 0.0412(6) Uani 1 1 d . U . . .
H10A H 0.1452 0.2188 0.2999 0.049 Uiso 1 1 calc R U . . .
H10B H 0.1202 0.3457 0.2953 0.049 Uiso 1 1 calc R U . . .
O10 O 0.16510(7) 0.33309(18) 0.33632(5) 0.0451(5) Uani 1 1 d . U . . .
C111 C 0.20940(11) 0.3648(3) 0.31881(9) 0.0591(9) Uani 1 1 d . U . . .
H11A H 0.2230 0.2955 0.3069 0.089 Uiso 1 1 calc R U . . .
H11B H 0.2334 0.3946 0.3362 0.089 Uiso 1 1 calc R U . . .
H11C H 0.2022 0.4260 0.3012 0.089 Uiso 1 1 calc R U . . .
C112 C 0.20227(12) 0.6422(3) 0.39139(10) 0.0558(8) Uani 1 1 d . U . . .
H12D H 0.2375 0.6620 0.3915 0.084 Uiso 1 1 calc R U . . .
H12E H 0.1869 0.6746 0.4126 0.084 Uiso 1 1 calc R U . . .
H12F H 0.1863 0.6756 0.3702 0.084 Uiso 1 1 calc R U . . .
O11 O 0.19670(7) 0.51940(18) 0.39111(6) 0.0491(5) Uani 1 1 d . U . . .
C113 C 0.22056(11) 0.4661(3) 0.42101(9) 0.0531(7) Uani 1 1 d . U . . .
H13D H 0.2066 0.4974 0.4432 0.064 Uiso 1 1 calc R U . . .
H13E H 0.2563 0.4838 0.4209 0.064 Uiso 1 1 calc R U . . .
C114 C 0.21249(11) 0.3364(3) 0.41888(9) 0.0545(7) Uani 1 1 d . U . . .
H14A H 0.2283 0.3042 0.3974 0.065 Uiso 1 1 calc R U . . .
H14B H 0.2272 0.2972 0.4400 0.065 Uiso 1 1 calc R U . . .
O12 O 0.16057(7) 0.31615(17) 0.41740(5) 0.0421(4) Uani 1 1 d . U . . .
C115 C 0.15037(12) 0.1943(3) 0.41533(8) 0.0475(7) Uani 1 1 d . U . . .
H15A H 0.1635 0.1549 0.4366 0.071 Uiso 1 1 calc R U . . .
H15B H 0.1659 0.1613 0.3942 0.071 Uiso 1 1 calc R U . . .
H15C H 0.1146 0.1821 0.4138 0.071 Uiso 1 1 calc R U . . .

loop_
_atom_site_aniso_label
_atom_site_aniso_U_11
_atom_site_aniso_U_22
_atom_site_aniso_U_33
_atom_site_aniso_U_23
_atom_site_aniso_U_13
_atom_site_aniso_U_12
B1 0.0189(12) 0.0430(15) 0.0329(13) -0.0005(11) -0.0006(10) 0.0048(11)
C1 0.0228(11) 0.0459(14) 0.0282(11) 0.0025(10) 0.0012(9) 0.0067(10)
N1 0.0196(9) 0.0538(13) 0.0287(10) -0.0021(9) -0.0047(8) 0.0092(9)
C2 0.0196(12) 0.0684(17) 0.0378(13) -0.0021(12) -0.0065(10) 0.0129(11)
C3 0.0359(17) 0.140(4) 0.0528(19) -0.026(2) -0.0246(15) 0.037(2)
C4 0.0208(13) 0.062(2) 0.076(2) 0.0018(16) -0.0085(13) 0.0036(13)
C5 0.0288(13) 0.0661(18) 0.0471(15) 0.0157(13) -0.0050(11) 0.0096(12)
C6 0.0289(12) 0.0529(15) 0.0327(12) 0.0081(11) 0.0002(10) 0.0112(11)
C7 0.0411(16) 0.0523(18) 0.0368(14) 0.0055(12) 0.0034(12) 0.0051(13)
C8 0.0523(18) 0.0551(19) 0.0419(15) 0.0087(13) 0.0062(13) 0.0224(14)
C9 0.0191(11) 0.0527(15) 0.0319(12) -0.0058(11) -0.0061(9) 0.0053(10)
C10 0.0249(12) 0.0589(15) 0.0293(11) -0.0037(11) -0.0077(9) 0.0065(11)
C11 0.0375(14) 0.0624(17) 0.0269(12) 0.0000(12) -0.0014(10) 0.0180(13)
C12 0.0432(17) 0.094(3) 0.0305(14) -0.0037(15) -0.0059(12) 0.0235(16)
C13 0.0430(16) 0.0513(17) 0.0293(13) 0.0044(12) 0.0034(11) 0.0122(13)
C14 0.0312(13) 0.0577(16) 0.0347(13) -0.0115(12) -0.0048(11) 0.0062(12)
C15 0.0329(13) 0.0504(16) 0.0490(15) -0.0134(13) -0.0045(12) 0.0020(12)
C16 0.0308(13) 0.0501(16) 0.0447(14) -0.0046(12) -0.0003(11) -0.0005(12)
C17 0.0209(11) 0.0504(15) 0.0377(12) -0.0042(11) -0.0016(10) 0.0003(10)
C18 0.0340(14) 0.0489(16) 0.0462(15) 0.0040(12) 0.0109(11) 0.0080(12)
C19 0.0409(17) 0.065(2) 0.075(2) 0.0137(17) 0.0201(16) 0.0044(15)
C20 0.0564(19) 0.0532(18) 0.0377(15) 0.0002(13) 0.0049(13) 0.0129(14)
C21 0.0200(11) 0.0468(14) 0.0344(12) -0.0019(10) 0.0000(9) 0.0090(10)
N2 0.0239(10) 0.0480(12) 0.0359(10) -0.0042(9) -0.0059(8) 0.0098(9)
C22 0.0370(14) 0.0586(17) 0.0341(13) -0.0007(12) -0.0063(11) 0.0104(12)
C23 0.0408(14) 0.0615(17) 0.0316(13) -0.0017(12) -0.0033(11) 0.0115(13)
N3 0.0294(10) 0.0526(13) 0.0284(10) -0.0016(9) 0.0028(8) 0.0115(9)
C24 0.0217(11) 0.0290(12) 0.0453(13) -0.0062(10) -0.0064(10) 0.0059(9)
C25 0.0207(11) 0.0266(12) 0.0446(13) -0.0047(10) -0.0010(10) 0.0033(9)
C26 0.0238(12) 0.0450(14) 0.0359(12) -0.0034(11) 0.0008(10) 0.0032(10)
C27 0.0228(11) 0.0247(12) 0.0538(14) -0.0045(10) 0.0010(10) -0.0002(9)
C28 0.0239(12) 0.0232(12) 0.0711(17) 0.0008(11) -0.0036(12) 0.0004(10)
C29 0.0222(14) 0.060(2) 0.092(2) 0.0099(18) 0.0015(15) 0.0012(13)
C30 0.0224(12) 0.0262(12) 0.0689(17) 0.0003(12) -0.0154(12) 0.0004(10)
C31 0.0306(13) 0.0271(12) 0.0558(15) -0.0053(11) -0.0131(11) 0.0039(10)
C32 0.0440(17) 0.0468(17) 0.0588(18) -0.0092(14) -0.0231(14) 0.0049(13)
C33 0.0264(12) 0.0531(15) 0.0263(11) -0.0031(10) 0.0003(9) 0.0087(11)
C34 0.0286(12) 0.0530(15) 0.0259(11) -0.0052(11) 0.0021(9) 0.0055(11)
C35 0.0325(14) 0.0547(18) 0.0388(14) -0.0068(12) 0.0035(11) 0.0025(12)
C36 0.0270(12) 0.0591(16) 0.0294(12) -0.0083(11) 0.0015(10) 0.0043(11)
C37 0.0306(13) 0.0553(16) 0.0302(12) -0.0049(11) -0.0001(10) 0.0113(11)
C38 0.0348(15) 0.0580(19) 0.0543(17) -0.0045(14) 0.0012(13) 0.0134(13)
C39 0.0342(13) 0.0503(15) 0.0320(12) -0.0045(11) -0.0003(10) 0.0069(11)
C40 0.0301(13) 0.0543(15) 0.0300(12) -0.0040(11) 0.0017(10) 0.0068(11)
C41 0.0302(14) 0.0594(19) 0.0509(16) -0.0061(14) 0.0058(12) 0.0025(13)
B2 0.0281(12) 0.0203(11) 0.0204(11) -0.0006(9) -0.0013(9) -0.0007(9)
C51 0.0245(11) 0.0265(11) 0.0195(9) 0.0007(8) -0.0066(8) -0.0003(9)
N4 0.0181(9) 0.0301(10) 0.0200(8) 0.0024(7) 0.0008(7) 0.0012(7)
C52 0.0194(11) 0.0357(12) 0.0306(11) 0.0025(10) 0.0007(9) 0.0033(9)
C53 0.0286(13) 0.0538(17) 0.0366(14) 0.0070(12) 0.0113(11) 0.0108(12)
C54 0.0215(13) 0.0544(18) 0.0564(17) -0.0087(14) 0.0028(12) -0.0034(12)
C55 0.0277(12) 0.0391(14) 0.0397(13) 0.0008(11) 0.0036(10) 0.0065(10)
C56 0.0277(11) 0.0323(12) 0.0225(10) 0.0009(9) -0.0014(9) 0.0056(9)
C57 0.0507(16) 0.0374(15) 0.0285(12) 0.0036(11) -0.0033(11) 0.0143(12)
C58 0.0391(14) 0.0271(13) 0.0285(12) -0.0044(10) 0.0004(10) 0.0020(10)
C59 0.0183(10) 0.0293(11) 0.0234(10) 0.0043(8) 0.0047(8) -0.0007(8)
C60 0.0194(10) 0.0341(12) 0.0215(10) 0.0056(9) 0.0043(8) 0.0013(9)
C61 0.0301(12) 0.0314(12) 0.0197(10) 0.0028(9) 0.0007(9) 0.0038(10)
C62 0.0336(13) 0.0411(14) 0.0225(11) -0.0009(10) -0.0028(10) -0.0014(11)
C63 0.0412(15) 0.0450(15) 0.0216(11) 0.0019(10) 0.0007(10) 0.0086(12)
C64 0.0247(11) 0.0359(13) 0.0273(11) 0.0084(10) 0.0031(9) 0.0028(10)
C65 0.0290(12) 0.0292(12) 0.0423(13) 0.0085(10) 0.0018(10) 0.0003(10)
C66 0.0295(12) 0.0291(12) 0.0413(13) -0.0007(10) -0.0009(10) -0.0049(10)
C67 0.0205(11) 0.0303(12) 0.0337(11) 0.0018(9) 0.0001(9) -0.0042(9)
C68 0.0313(13) 0.0334(13) 0.0356(12) -0.0033(10) -0.0091(10) -0.0024(10)
C69 0.0496(17) 0.0402(15) 0.0355(14) -0.0070(11) -0.0022(12) -0.0013(13)
C70 0.0356(15) 0.0436(17) 0.0569(17) -0.0074(13) -0.0161(13) -0.0055(12)
C71 0.0340(12) 0.0265(11) 0.0220(10) -0.0015(9) -0.0004(9) -0.0033(9)
N5 0.0456(12) 0.0293(10) 0.0255(9) -0.0034(8) 0.0102(9) -0.0018(9)
C72 0.0696(19) 0.0720(19) 0.0382(14) -0.0263(14) 0.0039(14) 0.0047(16)
C73 0.0714(18) 0.0506(16) 0.0275(12) -0.0132(12) -0.0003(13) -0.0037(14)
N6 0.0481(12) 0.0367(11) 0.0186(9) -0.0027(8) -0.0058(8) -0.0077(9)
C74 0.0407(13) 0.0144(10) 0.0360(12) -0.0025(9) 0.0112(10) 0.0010(9)
C75 0.0315(12) 0.0132(10) 0.0410(12) -0.0006(9) 0.0041(10) 0.0000(9)
C76 0.0288(12) 0.0216(11) 0.0264(11) 0.0003(9) -0.0011(9) 0.0022(9)
C77 0.0310(13) 0.0181(11) 0.0582(15) 0.0026(10) 0.0020(11) 0.0003(9)
C78 0.0330(13) 0.0173(12) 0.0853(19) -0.0004(12) 0.0138(13) -0.0012(10)
C79 0.0326(16) 0.0374(17) 0.126(3) -0.0033(18) 0.0103(18) -0.0022(13)
C80 0.0445(15) 0.0203(12) 0.0756(18) -0.0005(12) 0.0271(14) 0.0007(11)
C81 0.0490(15) 0.0160(11) 0.0558(15) -0.0030(10) 0.0224(12) 0.0004(10)
C82 0.074(2) 0.0354(16) 0.0549(18) 0.0001(13) 0.0390(16) 0.0013(14)
C83 0.0436(13) 0.0455(14) 0.0142(10) 0.0022(9) -0.0047(9) -0.0089(11)
C84 0.0462(14) 0.0548(16) 0.0202(11) 0.0055(11) -0.0039(10) -0.0156(12)
C85 0.0522(18) 0.0595(19) 0.0365(14) 0.0048(13) -0.0093(13) -0.0239(15)
C86 0.0406(15) 0.0653(18) 0.0304(12) 0.0066(12) -0.0041(11) -0.0143(13)
C87 0.0401(14) 0.0636(17) 0.0345(13) 0.0118(12) -0.0009(11) -0.0022(13)
C88 0.0455(18) 0.084(3) 0.063(2) 0.0225(18) -0.0055(16) 0.0000(17)
C89 0.0458(15) 0.0490(15) 0.0258(11) 0.0103(11) -0.0013(11) -0.0052(12)
C90 0.0432(14) 0.0439(14) 0.0151(10) 0.0048(9) -0.0044(9) -0.0074(11)
C91 0.0456(15) 0.0337(14) 0.0287(12) 0.0053(10) -0.0043(11) -0.0074(11)
Li1 0.024(2) 0.034(2) 0.037(2) 0.0023(17) -0.0014(16) -0.0007(16)
C92 0.066(2) 0.0558(19) 0.0404(16) 0.0119(14) -0.0107(14) -0.0032(16)
O1 0.0403(10) 0.0377(10) 0.0456(10) 0.0094(8) -0.0014(8) 0.0044(8)
C93_1 0.046(2) 0.0373(18) 0.046(2) 0.0062(18) -0.0145(18) 0.0093(17)
C94_1 0.037(2) 0.0349(17) 0.045(2) -0.0010(16) -0.0036(16) 0.0103(16)
O2_1 0.044(2) 0.0399(14) 0.0338(14) -0.0017(12) -0.0004(16) 0.0154(19)
C95_1 0.066(3) 0.0473(19) 0.0404(19) -0.0058(16) 0.005(2) 0.016(2)
C93_2 0.049(3) 0.038(2) 0.047(3) 0.008(2) -0.008(3) 0.014(2)
C94_2 0.053(3) 0.041(2) 0.042(2) 0.000(2) -0.001(2) 0.017(2)
O2_2 0.055(3) 0.041(2) 0.037(2) 0.0011(19) 0.004(3) 0.014(3)
C95_2 0.058(3) 0.043(3) 0.037(3) -0.004(2) 0.004(3) 0.013(3)
C96 0.0326(16) 0.116(3) 0.0463(17) 0.0212(18) -0.0107(13) -0.0128(17)
O3 0.0280(10) 0.1056(18) 0.0450(11) 0.0306(11) -0.0107(8) -0.0155(11)
C97 0.0459(15) 0.0564(17) 0.0466(15) 0.0183(13) -0.0121(12) -0.0143(13)
C98 0.0448(16) 0.0742(19) 0.0573(17) 0.0337(15) -0.0121(13) -0.0165(14)
O4_3 0.047(2) 0.062(2) 0.040(2) 0.0168(15) -0.0164(15) -0.0282(17)
C99_3 0.044(2) 0.055(3) 0.044(2) 0.0100(19) -0.0173(19) -0.021(2)
O4_4 0.040(3) 0.062(3) 0.049(3) 0.027(2) -0.014(2) -0.021(2)
C99_4 0.047(3) 0.065(4) 0.049(3) 0.024(3) -0.015(3) -0.023(3)
C1_5 0.040(2) 0.059(3) 0.074(2) 0.013(2) 0.002(2) -0.014(2)
O5_5 0.0299(17) 0.055(2) 0.0520(15) 0.0123(17) 0.0060(13) -0.0069(15)
C2_5 0.0371(18) 0.068(3) 0.070(2) 0.003(2) 0.0205(17) -0.0002(19)
C3_5 0.045(2) 0.060(2) 0.0660(19) -0.0005(19) 0.0164(18) 0.0129(19)
O6_5 0.052(2) 0.0500(17) 0.0589(15) -0.0008(14) 0.012(2) 0.0131(19)
C4_5 0.071(3) 0.054(2) 0.073(2) -0.009(2) 0.014(2) 0.012(2)
C1_6 0.040(3) 0.064(3) 0.071(3) 0.006(3) 0.014(3) -0.009(3)
O5_6 0.040(2) 0.060(3) 0.060(2) 0.003(2) 0.014(2) -0.005(2)
C2_6 0.039(2) 0.056(3) 0.062(2) -0.002(2) 0.018(2) 0.002(2)
C3_6 0.052(3) 0.053(3) 0.065(2) -0.008(2) 0.016(3) 0.010(3)
O6_6 0.056(3) 0.050(2) 0.058(2) -0.007(2) 0.010(3) 0.010(3)
C4_6 0.059(4) 0.050(3) 0.066(3) -0.008(3) 0.007(3) 0.008(3)
Li2 0.029(2) 0.030(2) 0.038(2) -0.0039(17) 0.0058(17) -0.0033(17)
C104 0.0330(13) 0.0354(14) 0.0314(12) 0.0002(10) -0.0008(10) 0.0043(11)
O7 0.0343(9) 0.0244(8) 0.0277(8) -0.0007(6) 0.0023(7) 0.0023(7)
C105 0.0320(12) 0.0227(11) 0.0348(12) 0.0021(9) 0.0052(10) 0.0010(9)
C106 0.0424(14) 0.0289(13) 0.0394(13) 0.0034(10) -0.0010(11) 0.0037(11)
O8 0.0531(11) 0.0345(10) 0.0382(10) 0.0079(8) 0.0131(8) 0.0046(8)
C107 0.113(3) 0.0500(19) 0.0406(16) 0.0107(14) 0.0250(18) 0.0225(19)
C108 0.0281(13) 0.0388(15) 0.0478(15) -0.0057(12) 0.0029(11) -0.0088(11)
O9 0.0303(9) 0.0347(9) 0.0359(9) -0.0097(7) 0.0031(7) -0.0088(7)
C109 0.0422(14) 0.0305(13) 0.0403(13) -0.0123(10) 0.0001(11) -0.0058(11)
C110 0.0412(14) 0.0490(15) 0.0333(12) -0.0133(11) 0.0004(11) -0.0037(12)
O10 0.0342(10) 0.0515(12) 0.0498(11) -0.0176(9) 0.0108(8) -0.0091(9)
C111 0.0363(16) 0.082(2) 0.0597(19) -0.0186(17) 0.0184(14) -0.0164(16)
C112 0.0458(18) 0.0468(18) 0.075(2) -0.0140(16) 0.0110(15) -0.0160(14)
O11 0.0378(11) 0.0452(12) 0.0642(13) -0.0151(10) 0.0021(9) -0.0039(9)
C113 0.0301(14) 0.0583(17) 0.0704(18) -0.0166(15) -0.0120(13) 0.0057(13)
C114 0.0386(15) 0.0572(17) 0.0672(18) -0.0095(15) -0.0120(14) 0.0148(13)
O12 0.0369(10) 0.0464(11) 0.0429(10) -0.0049(8) -0.0057(8) 0.0022(8)
C115 0.0604(19) 0.0404(16) 0.0417(15) 0.0054(12) 0.0059(14) 0.0150(14)

loop_
_atom_type_symbol
_atom_type_description
_atom_type_scat_dispersion_real
_atom_type_scat_dispersion_imag
_atom_type_scat_source
C C 0.0033 0.0016 'International Tables Vol C Tables 4.2.6.8 and 6.1.1.4'
H H 0.0000 0.0000 'International Tables Vol C Tables 4.2.6.8 and 6.1.1.4'
B B 0.0013 0.0007 'International Tables Vol C Tables 4.2.6.8 and 6.1.1.4'
Li Li -0.0003 0.0001 'International Tables Vol C Tables 4.2.6.8 and 6.1.1.4'
N N 0.0061 0.0033 'International Tables Vol C Tables 4.2.6.8 and 6.1.1.4'
O O 0.0106 0.0060 'International Tables Vol C Tables 4.2.6.8 and 6.1.1.4'

loop_
_geom_angle_atom_site_label_1
_geom_angle_atom_site_label_2
_geom_angle_atom_site_label_3
_geom_angle
C21 B1 C26 115.9(2)
C21 B1 C1 122.4(2)
C26 B1 C1 121.7(2)
N1 C1 C6 98.93(19)
N1 C1 B1 118.7(2)
C6 C1 B1 118.4(2)
N1 C1 H1 106.6
C6 C1 H1 106.6
B1 C1 H1 106.6
C9 N1 C2 117.7(2)
C9 N1 C1 126.76(19)
C2 N1 C1 106.56(19)
N1 C2 C4 112.8(2)
N1 C2 C3 112.3(2)
C4 C2 C3 108.8(3)
N1 C2 C5 101.9(2)
C4 C2 C5 110.2(2)
C3 C2 C5 110.7(3)
C2 C3 H3A 109.5
C2 C3 H3B 109.5
H3A C3 H3B 109.5
C2 C3 H3C 109.5
H3A C3 H3C 109.5
H3B C3 H3C 109.5
C2 C4 H4A 109.5
C2 C4 H4B 109.5
H4A C4 H4B 109.5
C2 C4 H4C 109.5
H4A C4 H4C 109.5
H4B C4 H4C 109.5
C2 C5 C6 108.5(2)
C2 C5 H5A 110.0
C6 C5 H5A 110.0
C2 C5 H5B 110.0
C6 C5 H5B 110.0
H5A C5 H5B 108.4
C8 C6 C7 107.9(2)
C8 C6 C5 112.0(2)
C7 C6 C5 110.9(2)
C8 C6 C1 112.2(2)
C7 C6 C1 112.1(2)
C5 C6 C1 101.7(2)
C6 C7 H7A 109.5
C6 C7 H7B 109.5
H7A C7 H7B 109.5
C6 C7 H7C 109.5
H7A C7 H7C 109.5
H7B C7 H7C 109.5
C6 C8 H8A 109.5
C6 C8 H8B 109.5
H8A C8 H8B 109.5
C6 C8 H8C 109.5
H8A C8 H8C 109.5
H8B C8 H8C 109.5
C17 C9 C10 117.4(2)
C17 C9 N1 125.0(2)
C10 C9 N1 117.5(2)
C14 C10 C9 119.7(3)
C14 C10 C11 116.6(2)
C9 C10 C11 123.6(3)
C10 C11 C13 111.4(2)
C10 C11 C12 113.0(3)
C13 C11 C12 107.7(2)
C10 C11 H11 108.2
C13 C11 H11 108.2
C12 C11 H11 108.2
C11 C12 H12A 109.5
C11 C12 H12B 109.5
H12A C12 H12B 109.5
C11 C12 H12C 109.5
H12A C12 H12C 109.5
H12B C12 H12C 109.5
C11 C13 H13A 109.5
C11 C13 H13B 109.5
H13A C13 H13B 109.5
C11 C13 H13C 109.5
H13A C13 H13C 109.5
H13B C13 H13C 109.5
C15 C14 C10 122.0(3)
C15 C14 H14 119.0
C10 C14 H14 119.0
C14 C15 C16 118.7(3)
C14 C15 H15 120.7
C16 C15 H15 120.7
C15 C16 C17 121.9(3)
C15 C16 H16 119.0
C17 C16 H16 119.0
C16 C17 C9 120.0(2)
C16 C17 C18 115.9(2)
C9 C17 C18 124.1(2)
C17 C18 C20 110.2(2)
C17 C18 C19 113.0(3)
C20 C18 C19 109.1(3)
C17 C18 H18 108.1
C20 C18 H18 108.1
C19 C18 H18 108.1
C18 C19 H19A 109.5
C18 C19 H19B 109.5
H19A C19 H19B 109.5
C18 C19 H19C 109.5
H19A C19 H19C 109.5
H19B C19 H19C 109.5
C18 C20 H20A 109.5
C18 C20 H20B 109.5
H20A C20 H20B 109.5
C18 C20 H20C 109.5
H20A C20 H20C 109.5
H20B C20 H20C 109.5
B1 C21 N3 130.3(2)
B1 C21 N2 124.9(2)
N3 C21 N2 103.94(19)
C24 N2 C21 119.1(2)
C24 N2 C22 119.0(2)
C21 N2 C22 104.0(2)
N2 C22 C23 102.1(2)
N2 C22 H22A 111.4
C23 C22 H22A 111.4
N2 C22 H22B 111.4
C23 C22 H22B 111.4
H22A C22 H22B 109.2
N3 C23 C22 104.3(2)
N3 C23 H23A 110.9
C22 C23 H23A 110.9
N3 C23 H23B 110.9
C22 C23 H23B 110.9
H23A C23 H23B 108.9
C33 N3 C21 122.4(2)
C33 N3 C23 114.9(2)
C21 N3 C23 108.52(19)
N2 C24 C25 121.7(2)
N2 C24 C31 119.6(2)
C25 C24 C31 118.5(2)
C27 C25 C24 118.6(2)
C27 C25 C26 117.9(2)
C24 C25 C26 123.5(2)
C25 C26 B1 114.7(2)
C25 C26 H26A 108.6
B1 C26 H26A 108.6
C25 C26 H26B 108.6
B1 C26 H26B 108.6
H26A C26 H26B 107.6
C28 C27 C25 123.5(3)
C28 C27 H27 118.2
C25 C27 H27 118.2
C27 C28 C30 116.9(2)
C27 C28 C29 121.9(3)
C30 C28 C29 121.2(3)
C28 C29 H29A 109.5
C28 C29 H29B 109.5
H29A C29 H29B 109.5
C28 C29 H29C 109.5
H29A C29 H29C 109.5
H29B C29 H29C 109.5
C28 C30 C31 122.8(2)
C28 C30 H30 118.6
C31 C30 H30 118.6
C30 C31 C24 119.6(3)
C30 C31 C32 118.0(2)
C24 C31 C32 122.3(2)
C31 C32 H32A 109.5
C31 C32 H32B 109.5
H32A C32 H32B 109.5
C31 C32 H32C 109.5
H32A C32 H32C 109.5
H32B C32 H32C 109.5
C40 C33 C34 119.1(2)
C40 C33 N3 123.4(2)
C34 C33 N3 117.5(2)
C36 C34 C33 119.3(3)
C36 C34 C35 120.0(2)
C33 C34 C35 120.6(2)
C34 C35 H35A 109.5
C34 C35 H35B 109.5
H35A C35 H35B 109.5
C34 C35 H35C 109.5
H35A C35 H35C 109.5
H35B C35 H35C 109.5
C37 C36 C34 122.4(3)
C37 C36 H36 118.8
C34 C36 H36 118.8
C39 C37 C36 117.4(2)
C39 C37 C38 121.1(3)
C36 C37 C38 121.5(3)
C37 C38 H38A 109.5
C37 C38 H38B 109.5
H38A C38 H38B 109.5
C37 C38 H38C 109.5
H38A C38 H38C 109.5
H38B C38 H38C 109.5
C37 C39 C40 122.6(3)
C37 C39 H39 118.7
C40 C39 H39 118.7
C39 C40 C33 119.0(2)
C39 C40 C41 119.4(3)
C33 C40 C41 121.6(2)
C40 C41 H41A 109.5
C40 C41 H41B 109.5
H41A C41 H41B 109.5
C40 C41 H41C 109.5
H41A C41 H41C 109.5
H41B C41 H41C 109.5
C71 B2 C76 115.1(2)
C71 B2 C51 121.0(2)
C76 B2 C51 123.86(19)
N4 C51 C56 99.41(16)
N4 C51 B2 119.96(18)
C56 C51 B2 117.26(19)
N4 C51 H51 106.4
C56 C51 H51 106.4
B2 C51 H51 106.4
C59 N4 C52 117.51(17)
C59 N4 C51 126.84(17)
C52 N4 C51 106.76(17)
N4 C52 C53 113.28(19)
N4 C52 C55 102.30(18)
C53 C52 C55 111.6(2)
N4 C52 C54 112.7(2)
C53 C52 C54 106.9(2)
C55 C52 C54 110.1(2)
C52 C53 H53A 109.5
C52 C53 H53B 109.5
H53A C53 H53B 109.5
C52 C53 H53C 109.5
H53A C53 H53C 109.5
H53B C53 H53C 109.5
C52 C54 H54A 109.5
C52 C54 H54B 109.5
H54A C54 H54B 109.5
C52 C54 H54C 109.5
H54A C54 H54C 109.5
H54B C54 H54C 109.5
C52 C55 C56 108.14(19)
C52 C55 H55A 110.1
C56 C55 H55A 110.1
C52 C55 H55B 110.1
C56 C55 H55B 110.1
H55A C55 H55B 108.4
C58 C56 C57 108.2(2)
C58 C56 C55 110.7(2)
C57 C56 C55 110.6(2)
C58 C56 C51 112.38(19)
C57 C56 C51 113.04(19)
C55 C56 C51 101.84(19)
C56 C57 H57A 109.5
C56 C57 H57B 109.5
H57A C57 H57B 109.5
C56 C57 H57C 109.5
H57A C57 H57C 109.5
H57B C57 H57C 109.5
C56 C58 H58A 109.5
C56 C58 H58B 109.5
H58A C58 H58B 109.5
C56 C58 H58C 109.5
H58A C58 H58C 109.5
H58B C58 H58C 109.5
C67 C59 C60 118.0(2)
C67 C59 N4 125.1(2)
C60 C59 N4 116.8(2)
C64 C60 C59 119.2(2)
C64 C60 C61 117.2(2)
C59 C60 C61 123.6(2)
C60 C61 C63 113.2(2)
C60 C61 C62 111.14(19)
C63 C61 C62 108.21(19)
C60 C61 H61 108.0
C63 C61 H61 108.0
C62 C61 H61 108.0
C61 C62 H62A 109.5
C61 C62 H62B 109.5
H62A C62 H62B 109.5
C61 C62 H62C 109.5
H62A C62 H62C 109.5
H62B C62 H62C 109.5
C61 C63 H63A 109.5
C61 C63 H63B 109.5
H63A C63 H63B 109.5
C61 C63 H63C 109.5
H63A C63 H63C 109.5
H63B C63 H63C 109.5
C65 C64 C60 122.4(2)
C65 C64 H64 118.8
C60 C64 H64 118.8
C64 C65 C66 118.3(2)
C64 C65 H65 120.8
C66 C65 H65 120.8
C65 C66 C67 122.1(2)
C65 C66 H66 119.0
C67 C66 H66 119.0
C66 C67 C59 119.7(2)
C66 C67 C68 116.1(2)
C59 C67 C68 124.2(2)
C67 C68 C69 110.6(2)
C67 C68 C70 112.4(2)
C69 C68 C70 109.8(2)
C67 C68 H68 107.9
C69 C68 H68 107.9
C70 C68 H68 107.9
C68 C69 H69A 109.5
C68 C69 H69B 109.5
H69A C69 H69B 109.5
C68 C69 H69C 109.5
H69A C69 H69C 109.5
H69B C69 H69C 109.5
C68 C70 H70A 109.5
C68 C70 H70B 109.5
H70A C70 H70B 109.5
C68 C70 H70C 109.5
H70A C70 H70C 109.5
H70B C70 H70C 109.5
B2 C71 N6 130.5(2)
B2 C71 N5 124.8(2)
N6 C71 N5 104.16(18)
C74 N5 C72 119.9(2)
C74 N5 C71 120.35(19)
C72 N5 C71 105.7(2)
N5 C72 C73 106.5(2)
N5 C72 H72A 110.4
C73 C72 H72A 110.4
N5 C72 H72B 110.4
C73 C72 H72B 110.4
H72A C72 H72B 108.6
C72 C73 N6 106.5(2)
C72 C73 H73A 110.4
N6 C73 H73A 110.4
C72 C73 H73B 110.4
N6 C73 H73B 110.4
H73A C73 H73B 108.6
C83 N6 C71 124.1(2)
C83 N6 C73 113.6(2)
C71 N6 C73 106.2(2)
N5 C74 C75 121.2(2)
N5 C74 C81 119.5(2)
C75 C74 C81 119.3(2)
C77 C75 C74 117.5(2)
C77 C75 C76 119.5(2)
C74 C75 C76 123.0(2)
C75 C76 B2 115.26(19)
C75 C76 H76A 108.5
B2 C76 H76A 108.5
C75 C76 H76B 108.5
B2 C76 H76B 108.5
H76A C76 H76B 107.5
C78 C77 C75 123.5(3)
C78 C77 H77 118.3
C75 C77 H77 118.3
C80 C78 C77 117.2(3)
C80 C78 C79 120.8(3)
C77 C78 C79 122.0(3)
C78 C79 H79A 109.5
C78 C79 H79B 109.5
H79A C79 H79B 109.5
C78 C79 H79C 109.5
H79A C79 H79C 109.5
H79B C79 H79C 109.5
C78 C80 C81 122.7(3)
C78 C80 H80 118.6
C81 C80 H80 118.6
C80 C81 C74 119.4(3)
C80 C81 C82 119.0(3)
C74 C81 C82 121.3(3)
C81 C82 H82A 109.5
C81 C82 H82B 109.5
H82A C82 H82B 109.5
C81 C82 H82C 109.5
H82A C82 H82C 109.5
H82B C82 H82C 109.5
C90 C83 C84 118.5(3)
C90 C83 N6 125.0(2)
C84 C83 N6 116.4(2)
C86 C84 C83 120.4(3)
C86 C84 C85 119.4(3)
C83 C84 C85 120.1(3)
C84 C85 H85A 109.5
C84 C85 H85B 109.5
H85A C85 H85B 109.5
C84 C85 H85C 109.5
H85A C85 H85C 109.5
H85B C85 H85C 109.5
C84 C86 C87 122.0(3)
C84 C86 H86 119.0
C87 C86 H86 119.0
C86 C87 C89 117.0(3)
C86 C87 C88 122.0(3)
C89 C87 C88 121.0(3)
C87 C88 H88A 109.5
C87 C88 H88B 109.5
H88A C88 H88B 109.5
C87 C88 H88C 109.5
H88A C88 H88C 109.5
H88B C88 H88C 109.5
C90 C89 C87 123.0(3)
C90 C89 H89 118.5
C87 C89 H89 118.5
C89 C90 C83 118.9(2)
C89 C90 C91 118.3(2)
C83 C90 C91 122.8(2)
C90 C91 H91A 109.5
C90 C91 H91B 109.5
H91A C91 H91B 109.5
C90 C91 H91C 109.5
H91A C91 H91C 109.5
H91B C91 H91C 109.5
O4_3 Li1 O2_2 111.9(3)
O4_3 Li1 O5_5 163.1(3)
O2_2 Li1 O5_5 80.6(3)
O4_3 Li1 O1 94.7(2)
O2_2 Li1 O1 85.5(3)
O5_5 Li1 O1 97.6(2)
O4_3 Li1 O2_1 101.1(2)
O2_2 Li1 O2_1 14.6(2)
O5_5 Li1 O2_1 93.0(2)
O1 Li1 O2_1 76.08(19)
O4_3 Li1 O6_6 81.3(3)
O2_2 Li1 O6_6 165.1(5)
O5_5 Li1 O6_6 88.0(3)
O1 Li1 O6_6 86.6(4)
O2_1 Li1 O6_6 162.6(4)
O4_3 Li1 O3 76.2(2)
O2_2 Li1 O3 90.5(3)
O5_5 Li1 O3 92.9(2)
O1 Li1 O3 167.9(2)
O2_1 Li1 O3 97.7(2)
O6_6 Li1 O3 99.6(4)
O4_3 Li1 O4_4 16.1(3)
O2_2 Li1 O4_4 95.8(4)
O5_5 Li1 O4_4 168.3(4)
O1 Li1 O4_4 93.1(3)
O2_1 Li1 O4_4 85.2(3)
O6_6 Li1 O4_4 97.3(4)
O3 Li1 O4_4 76.0(3)
O4_3 Li1 O5_6 150.4(4)
O2_2 Li1 O5_6 92.3(4)
O5_5 Li1 O5_6 13.0(3)
O1 Li1 O5_6 104.3(4)
O2_1 Li1 O5_6 105.3(3)
O6_6 Li1 O5_6 77.4(4)
O3 Li1 O5_6 87.2(4)
O4_4 Li1 O5_6 161.4(5)
O4_3 Li1 O6_5 92.9(2)
O2_2 Li1 O6_5 155.0(4)
O5_5 Li1 O6_5 75.6(2)
O1 Li1 O6_5 90.5(2)
O2_1 Li1 O6_5 161.2(3)
O6_6 Li1 O6_5 12.6(3)
O3 Li1 O6_5 97.8(2)
O4_4 Li1 O6_5 109.0(4)
O5_6 Li1 O6_5 64.9(3)
O1 C92 H92A 109.5
O1 C92 H92B 109.5
H92A C92 H92B 109.5
O1 C92 H92C 109.5
H92A C92 H92C 109.5
H92B C92 H92C 109.5
C92 O1 C93_1 107.5(3)
C92 O1 C93_2 117.6(6)
C93_1 O1 C93_2 14.8(5)
C92 O1 Li1 127.1(2)
C93_1 O1 Li1 117.4(3)
C93_2 O1 Li1 103.1(5)
O1 C93_1 C94_1 104.0(4)
O1 C93_1 C94_2 102.3(5)
C94_1 C93_1 C94_2 17.6(4)
O1 C93_1 H93A_1 111.0
C94_1 C93_1 H93A_1 111.0
C94_2 C93_1 H93A_1 126.5
O1 C93_1 H93B_1 111.0
C94_1 C93_1 H93B_1 111.0
C94_2 C93_1 H93B_1 95.9
H93A_1 C93_1 H93B_1 109.0
C94_2 C94_1 C93_2 102.3(16)
C94_2 C94_1 O2_1 32.6(14)
C93_2 C94_1 O2_1 97.0(7)
C94_2 C94_1 C93_1 114.6(13)
C93_2 C94_1 C93_1 12.4(9)
O2_1 C94_1 C93_1 108.1(4)
C94_2 C94_1 O2_2 29.0(13)
C93_2 C94_1 O2_2 92.7(8)
O2_1 C94_1 O2_2 6.5(5)
C93_1 C94_1 O2_2 104.3(4)
C94_2 C94_1 H94A_1 78.2
C93_2 C94_1 H94A_1 110.3
O2_1 C94_1 H94A_1 110.1
C93_1 C94_1 H94A_1 110.1
O2_2 C94_1 H94A_1 107.3
C94_2 C94_1 H94B_1 128.9
C93_2 C94_1 H94B_1 120.4
O2_1 C94_1 H94B_1 110.1
C93_1 C94_1 H94B_1 110.1
O2_2 C94_1 H94B_1 116.6
H94A_1 C94_1 H94B_1 108.4
O2_2 O2_1 C94_2 141(2)
O2_2 O2_1 C95_1 76.1(14)
C94_2 O2_1 C95_1 100.7(7)
O2_2 O2_1 C94_1 155.9(18)
C94_2 O2_1 C94_1 19.9(8)
C95_1 O2_1 C94_1 112.8(4)
O2_2 O2_1 C95_2 49.1(13)
C94_2 O2_1 C95_2 121.0(9)
C95_1 O2_1 C95_2 27.0(4)
C94_1 O2_1 C95_2 137.2(5)
O2_2 O2_1 Li1 80.3(15)
C94_2 O2_1 Li1 126.9(8)
C95_1 O2_1 Li1 126.2(3)
C94_1 O2_1 Li1 108.4(3)
C95_2 O2_1 Li1 111.7(4)
C95_2 C95_1 O2_2 76.3(9)
C95_2 C95_1 O2_1 98.2(9)
O2_2 C95_1 O2_1 22.0(4)
C95_2 C95_1 C94_2 121.5(10)
O2_2 C95_1 C94_2 49.7(4)
O2_1 C95_1 C94_2 31.0(4)
C95_2 C95_1 H95A_1 88.4
O2_2 C95_1 H95A_1 107.8
O2_1 C95_1 H95A_1 109.5
C94_2 C95_1 H95A_1 88.7
C95_2 C95_1 H95B_1 30.1
O2_2 C95_1 H95B_1 90.3
O2_1 C95_1 H95B_1 109.5
C94_2 C95_1 H95B_1 139.9
H95A_1 C95_1 H95B_1 109.5
C95_2 C95_1 H95C_1 138.6
O2_2 C95_1 H95C_1 128.1
O2_1 C95_1 H95C_1 109.5
C94_2 C95_1 H95C_1 96.7
H95A_1 C95_1 H95C_1 109.5
H95B_1 C95_1 H95C_1 109.5
C94_1 C93_2 O1 113.4(11)
C94_1 C93_2 C94_2 23.2(5)
O1 C93_2 C94_2 116.5(9)
C94_1 C93_2 H93A_2 88.7
O1 C93_2 H93A_2 108.2
C94_2 C93_2 H93A_2 108.2
C94_1 C93_2 H93B_2 127.7
O1 C93_2 H93B_2 108.2
C94_2 C93_2 H93B_2 108.2
H93A_2 C93_2 H93B_2 107.3
C94_1 C94_2 O2_1 128(2)
C94_1 C94_2 O2_2 138.9(18)
O2_1 C94_2 O2_2 13.7(7)
C94_1 C94_2 C93_2 54.5(13)
O2_1 C94_2 C93_2 106.4(10)
O2_2 C94_2 C93_2 106.3(9)
C94_1 C94_2 C93_1 47.8(10)
O2_1 C94_2 C93_1 111.1(9)
O2_2 C94_2 C93_1 112.1(8)
C93_2 C94_2 C93_1 6.8(8)
C94_1 C94_2 C95_1 141.7(17)
O2_1 C94_2 C95_1 48.3(6)
O2_2 C94_2 C95_1 47.7(5)
C93_2 C94_2 C95_1 154.0(9)
C93_1 C94_2 C95_1 159.4(8)
C94_1 C94_2 H94A_2 110.4
O2_1 C94_2 H94A_2 121.8
O2_2 C94_2 H94A_2 110.5
C93_2 C94_2 H94A_2 110.5
C93_1 C94_2 H94A_2 110.5
C95_1 C94_2 H94A_2 84.4
C94_1 C94_2 H94B_2 58.9
O2_1 C94_2 H94B_2 98.2
O2_2 C94_2 H94B_2 110.5
C93_2 C94_2 H94B_2 110.5
C93_1 C94_2 H94B_2 104.5
C95_1 C94_2 H94B_2 83.1
H94A_2 C94_2 H94B_2 108.7
O2_1 O2_2 C95_1 81.9(14)
O2_1 O2_2 C95_2 114.4(17)
C95_1 O2_2 C95_2 32.5(5)
O2_1 O2_2 C94_2 25.6(15)
C95_1 O2_2 C94_2 82.7(7)
C95_2 O2_2 C94_2 112.3(8)
O2_1 O2_2 C94_1 17.6(13)
C95_1 O2_2 C94_1 89.6(6)
C95_2 O2_2 C94_1 121.0(7)
C94_2 O2_2 C94_1 12.0(6)
O2_1 O2_2 Li1 85.1(15)
C95_1 O2_2 Li1 129.7(8)
C95_2 O2_2 Li1 128.4(7)
C94_2 O2_2 Li1 104.3(7)
C94_1 O2_2 Li1 92.2(4)
C95_1 C95_2 O2_2 71.2(9)
C95_1 C95_2 O2_1 54.7(7)
O2_2 C95_2 O2_1 16.5(4)
C95_1 C95_2 H95A_2 86.5
O2_2 C95_2 H95A_2 109.5
O2_1 C95_2 H95A_2 106.2
C95_1 C95_2 H95B_2 161.9
O2_2 C95_2 H95B_2 109.5
O2_1 C95_2 H95B_2 124.7
H95A_2 C95_2 H95B_2 109.5
C95_1 C95_2 H95C_2 55.4
O2_2 C95_2 H95C_2 109.5
O2_1 C95_2 H95C_2 96.4
H95A_2 C95_2 H95C_2 109.5
H95B_2 C95_2 H95C_2 109.5
O3 C96 H96A 109.5
O3 C96 H96B 109.5
H96A C96 H96B 109.5
O3 C96 H96C 109.5
H96A C96 H96C 109.5
H96B C96 H96C 109.5
C97 O3 C96 114.5(2)
C97 O3 Li1 116.07(19)
C96 O3 Li1 128.8(2)
O3 C97 C98 114.3(2)
O3 C97 H97A 108.7
C98 C97 H97A 108.7
O3 C97 H97B 108.7
C98 C97 H97B 108.7
H97A C97 H97B 107.6
O4_4 C98 O4_3 24.9(5)
O4_4 C98 C97 115.1(5)
O4_3 C98 C97 114.2(3)
O4_4 C98 H98A 126.8
O4_3 C98 H98A 108.7
C97 C98 H98A 108.7
O4_4 C98 H98B 85.8
O4_3 C98 H98B 108.7
C97 C98 H98B 108.7
H98A C98 H98B 107.6
O4_4 O4_3 C98 73.0(14)
O4_4 O4_3 C99_3 95.2(15)
C98 O4_3 C99_3 114.0(4)
O4_4 O4_3 C99_4 65.3(15)
C98 O4_3 C99_4 104.5(5)
C99_3 O4_3 C99_4 30.0(5)
O4_4 O4_3 Li1 87.1(14)
C98 O4_3 Li1 115.5(3)
C99_3 O4_3 Li1 128.8(3)
C99_4 O4_3 Li1 121.4(5)
C99_4 C99_3 O4_3 86.9(10)
C99_4 C99_3 O4_4 65.3(9)
O4_3 C99_3 O4_4 21.7(4)
C99_4 C99_3 H99A_3 61.2
O4_3 C99_3 H99A_3 109.5
O4_4 C99_3 H99A_3 96.1
C99_4 C99_3 H99B_3 163.5
O4_3 C99_3 H99B_3 109.5
O4_4 C99_3 H99B_3 131.1
H99A_3 C99_3 H99B_3 109.5
C99_4 C99_3 H99C_3 65.0
O4_3 C99_3 H99C_3 109.5
O4_4 C99_3 H99C_3 99.5
H99A_3 C99_3 H99C_3 109.5
H99B_3 C99_3 H99C_3 109.5
O4_3 O4_4 C98 82.1(15)
O4_3 O4_4 C99_4 93.0(16)
C98 O4_4 C99_4 115.6(8)
O4_3 O4_4 C99_3 63.1(13)
C98 O4_4 C99_3 106.9(8)
C99_4 O4_4 C99_3 30.0(6)
O4_3 O4_4 Li1 76.8(14)
C98 O4_4 Li1 114.8(7)
C99_4 O4_4 Li1 126.4(7)
C99_3 O4_4 Li1 116.0(6)
C99_3 C99_4 O4_4 84.8(12)
C99_3 C99_4 O4_3 63.1(9)
O4_4 C99_4 O4_3 21.7(5)
C99_3 C99_4 H99A_4 115.8
O4_4 C99_4 H99A_4 109.5
O4_3 C99_4 H99A_4 116.2
C99_3 C99_4 H99B_4 124.2
O4_4 C99_4 H99B_4 109.5
O4_3 C99_4 H99B_4 121.6
H99A_4 C99_4 H99B_4 109.5
C99_3 C99_4 H99C_4 25.1
O4_4 C99_4 H99C_4 109.5
O4_3 C99_4 H99C_4 87.9
H99A_4 C99_4 H99C_4 109.5
H99B_4 C99_4 H99C_4 109.5
C1_6 C1_5 O5_5 53.5(9)
C1_6 C1_5 O5_6 44.5(9)
O5_5 C1_5 O5_6 9.2(5)
C1_6 C1_5 H1A_5 59.9
O5_5 C1_5 H1A_5 109.5
O5_6 C1_5 H1A_5 101.7
C1_6 C1_5 H1B_5 143.3
O5_5 C1_5 H1B_5 109.5
O5_6 C1_5 H1B_5 117.6
H1A_5 C1_5 H1B_5 109.5
C1_6 C1_5 H1C_5 107.1
O5_5 C1_5 H1C_5 109.5
O5_6 C1_5 H1C_5 108.8
H1A_5 C1_5 H1C_5 109.5
H1B_5 C1_5 H1C_5 109.5
C1_6 O5_5 C1_5 32.9(6)
C1_6 O5_5 C2_5 86.4(7)
C1_5 O5_5 C2_5 112.0(4)
C1_6 O5_5 C2_6 104.1(8)
C1_5 O5_5 C2_6 127.9(6)
C2_5 O5_5 C2_6 17.7(4)
C1_6 O5_5 Li1 156.4(7)
C1_5 O5_5 Li1 124.5(3)
C2_5 O5_5 Li1 116.0(4)
C2_6 O5_5 Li1 98.3(4)
C2_6 C2_5 O5_6 109.9(14)
C2_6 C2_5 O5_5 120.5(13)
O5_6 C2_5 O5_5 16.7(7)
C2_6 C2_5 C3_5 24.4(14)
O5_6 C2_5 C3_5 93.2(7)
O5_5 C2_5 C3_5 107.6(4)
C2_6 C2_5 C1_6 160.6(14)
O5_6 C2_5 C1_6 52.1(6)
O5_5 C2_5 C1_6 40.2(4)
C3_5 C2_5 C1_6 144.1(6)
C2_6 C2_5 H2A_5 118.0
O5_6 C2_5 H2A_5 109.1
O5_5 C2_5 H2A_5 110.2
C3_5 C2_5 H2A_5 110.2
C1_6 C2_5 H2A_5 78.4
C2_6 C2_5 H2B_5 85.9
O5_6 C2_5 H2B_5 124.5
O5_5 C2_5 H2B_5 110.2
C3_5 C2_5 H2B_5 110.2
C1_6 C2_5 H2B_5 98.9
H2A_5 C2_5 H2B_5 108.5
C3_6 C3_5 C2_6 130.9(18)
C3_6 C3_5 O6_5 42.3(12)
C2_6 C3_5 O6_5 101.6(9)
C3_6 C3_5 C2_5 143.8(15)
C2_6 C3_5 C2_5 16.2(9)
O6_5 C3_5 C2_5 107.3(4)
C3_6 C3_5 O6_6 41.1(11)
C2_6 C3_5 O6_6 105.8(10)
O6_5 C3_5 O6_6 5.0(6)
C2_5 C3_5 O6_6 110.6(5)
C3_6 C3_5 O5_6 132.1(13)
C2_6 C3_5 O5_6 47.3(7)
O6_5 C3_5 O5_6 90.1(5)
C2_5 C3_5 O5_6 34.7(4)
O6_6 C3_5 O5_6 91.0(5)
C3_6 C3_5 H3A_5 75.1
C2_6 C3_5 H3A_5 99.2
O6_5 C3_5 H3A_5 110.3
C2_5 C3_5 H3A_5 110.3
O6_6 C3_5 H3A_5 111.8
O5_6 C3_5 H3A_5 144.8
C3_6 C3_5 H3B_5 101.0
C2_6 C3_5 H3B_5 126.1
O6_5 C3_5 H3B_5 110.3
C2_5 C3_5 H3B_5 110.3
O6_6 C3_5 H3B_5 105.3
O5_6 C3_5 H3B_5 89.6
H3A_5 C3_5 H3B_5 108.5
C3_6 O6_5 C3_5 26.8(6)
C3_6 O6_5 C4_5 88.0(8)
C3_5 O6_5 C4_5 113.8(5)
C3_6 O6_5 C4_6 109.4(9)
C3_5 O6_5 C4_6 133.4(6)
C4_5 O6_5 C4_6 23.1(4)
C3_6 O6_5 C2_6 53.6(7)
C3_5 O6_5 C2_6 30.5(5)
C4_5 O6_5 C2_6 140.6(5)
C4_6 O6_5 C2_6 163.1(7)
C3_6 O6_5 Li1 128.1(9)
C3_5 O6_5 Li1 105.6(4)
C4_5 O6_5 Li1 120.4(4)
C4_6 O6_5 Li1 99.1(4)
C2_6 O6_5 Li1 93.5(4)
C4_6 C4_5 O6_6 90.2(11)
C4_6 C4_5 O6_5 109.3(11)
O6_6 C4_5 O6_5 19.3(5)
C4_6 C4_5 C3_6 141.5(12)
O6_6 C4_5 C3_6 54.8(5)
O6_5 C4_5 C3_6 35.8(5)
C4_6 C4_5 H4A_5 132.1
O6_6 C4_5 H4A_5 124.2
O6_5 C4_5 H4A_5 109.5
C3_6 C4_5 H4A_5 85.1
C4_6 C4_5 H4B_5 29.5
O6_6 C4_5 H4B_5 91.5
O6_5 C4_5 H4B_5 109.5
C3_6 C4_5 H4B_5 144.4
H4A_5 C4_5 H4B_5 109.5
C4_6 C4_5 H4C_5 82.5
O6_6 C4_5 H4C_5 110.8
O6_5 C4_5 H4C_5 109.5
C3_6 C4_5 H4C_5 94.7
H4A_5 C4_5 H4C_5 109.5
H4B_5 C4_5 H4C_5 109.5
C1_5 C1_6 O5_5 93.5(12)
C1_5 C1_6 O5_6 112.6(12)
O5_5 C1_6 O5_6 19.2(5)
C1_5 C1_6 C2_5 131.8(14)
O5_5 C1_6 C2_5 53.4(5)
O5_6 C1_6 C2_5 38.0(6)
C1_5 C1_6 H1A_6 89.5
O5_5 C1_6 H1A_6 113.2
O5_6 C1_6 H1A_6 109.5
C2_5 C1_6 H1A_6 76.7
C1_5 C1_6 H1B_6 123.9
O5_5 C1_6 H1B_6 122.3
O5_6 C1_6 H1B_6 109.5
C2_5 C1_6 H1B_6 104.1
H1A_6 C1_6 H1B_6 109.5
C1_5 C1_6 H1C_6 20.8
O5_5 C1_6 H1C_6 90.9
O5_6 C1_6 H1C_6 109.5
C2_5 C1_6 H1C_6 140.7
H1A_6 C1_6 H1C_6 109.5
H1B_6 C1_6 H1C_6 109.5
C2_5 O5_6 C1_6 89.9(9)
C2_5 O5_6 C2_6 25.0(5)
C1_6 O5_6 C2_6 114.6(10)
C2_5 O5_6 C1_5 104.3(9)
C1_6 O5_6 C1_5 22.9(5)
C2_6 O5_6 C1_5 126.2(9)
C2_5 O5_6 C3_5 52.2(5)
C1_6 O5_6 C3_5 141.0(9)
C2_6 O5_6 C3_5 29.2(5)
C1_5 O5_6 C3_5 155.4(8)
C2_5 O5_6 Li1 131.4(9)
C1_6 O5_6 Li1 124.6(8)
C2_6 O5_6 Li1 109.4(8)
C1_5 O5_6 Li1 102.3(5)
C3_5 O5_6 Li1 91.8(5)
C2_5 C2_6 C3_5 139(2)
C2_5 C2_6 O5_6 45.1(11)
C3_5 C2_6 O5_6 103.5(11)
C2_5 C2_6 C3_6 154.3(18)
C3_5 C2_6 C3_6 20.0(8)
O5_6 C2_6 C3_6 110.8(9)
C2_5 C2_6 O5_5 41.8(10)
C3_5 C2_6 O5_5 111.8(10)
O5_6 C2_6 O5_5 10.3(6)
C3_6 C2_6 O5_5 116.4(8)
C2_5 C2_6 O6_5 134.0(14)
C3_5 C2_6 O6_5 47.9(6)
O5_6 C2_6 O6_5 91.2(7)
C3_6 C2_6 O6_5 33.0(5)
O5_5 C2_6 O6_5 92.5(5)
C2_5 C2_6 H2A_6 77.9
C3_5 C2_6 H2A_6 95.8
O5_6 C2_6 H2A_6 109.5
C3_6 C2_6 H2A_6 109.5
O5_5 C2_6 H2A_6 113.5
O6_5 C2_6 H2A_6 142.5
C2_5 C2_6 H2B_6 90.4
C3_5 C2_6 H2B_6 128.9
O5_6 C2_6 H2B_6 109.5
C3_6 C2_6 H2B_6 109.5
O5_5 C2_6 H2B_6 99.2
O6_5 C2_6 H2B_6 93.0
H2A_6 C2_6 H2B_6 108.1
C3_5 C3_6 O6_5 110.9(15)
C3_5 C3_6 O6_6 120.9(15)
O6_5 C3_6 O6_6 11.9(7)
C3_5 C3_6 C2_6 29.1(12)
O6_5 C3_6 C2_6 93.4(10)
O6_6 C3_6 C2_6 105.2(9)
C3_5 C3_6 C4_5 161.7(16)
O6_5 C3_6 C4_5 56.3(7)
O6_6 C3_6 C4_5 45.0(6)
C2_6 C3_6 C4_5 148.5(10)
C3_5 C3_6 H3A_6 119.2
O6_5 C3_6 H3A_6 114.6
O6_6 C3_6 H3A_6 110.7
C2_6 C3_6 H3A_6 110.7
C4_5 C3_6 H3A_6 79.1
C3_5 C3_6 H3B_6 81.9
O6_5 C3_6 H3B_6 117.7
O6_6 C3_6 H3B_6 110.7
C2_6 C3_6 H3B_6 110.7
C4_5 C3_6 H3B_6 92.9
H3A_6 C3_6 H3B_6 108.8
C4_5 O6_6 C3_6 80.2(8)
C4_5 O6_6 C4_6 31.6(5)
C3_6 O6_6 C4_6 110.5(9)
C4_5 O6_6 C3_5 97.7(8)
C3_6 O6_6 C3_5 18.1(5)
C4_6 O6_6 C3_5 126.7(9)
C4_5 O6_6 Li1 143.7(10)
C3_6 O6_6 Li1 111.5(8)
C4_6 O6_6 Li1 119.1(8)
C3_5 O6_6 Li1 94.5(5)
C4_5 C4_6 O6_6 58.2(10)
C4_5 C4_6 O6_5 47.6(8)
O6_6 C4_6 O6_5 10.8(5)
C4_5 C4_6 H4A_6 161.8
O6_6 C4_6 H4A_6 109.5
O6_5 C4_6 H4A_6 120.3
C4_5 C4_6 H4B_6 88.1
O6_6 C4_6 H4B_6 109.5
O6_5 C4_6 H4B_6 104.3
H4A_6 C4_6 H4B_6 109.5
C4_5 C4_6 H4C_6 67.1
O6_6 C4_6 H4C_6 109.5
O6_5 C4_6 H4C_6 103.3
H4A_6 C4_6 H4C_6 109.5
H4B_6 C4_6 H4C_6 109.5
O7 Li2 O9 90.87(17)
O7 Li2 O8 79.32(16)
O9 Li2 O8 93.87(18)
O7 Li2 O11 98.72(18)
O9 Li2 O11 169.3(2)
O8 Li2 O11 92.65(18)
O7 Li2 O10 168.4(2)
O9 Li2 O10 77.58(15)
O8 Li2 O10 101.45(19)
O11 Li2 O10 92.77(17)
O7 Li2 O12 91.46(17)
O9 Li2 O12 98.01(18)
O8 Li2 O12 165.1(2)
O11 Li2 O12 77.05(16)
O10 Li2 O12 89.94(17)
O7 C104 H04A 109.5
O7 C104 H04B 109.5
H04A C104 H04B 109.5
O7 C104 H04C 109.5
H04A C104 H04C 109.5
H04B C104 H04C 109.5
C104 O7 C105 111.56(18)
C104 O7 Li2 124.03(18)
C105 O7 Li2 113.56(18)
O7 C105 C106 107.06(19)
O7 C105 H05A 110.3
C106 C105 H05A 110.3
O7 C105 H05B 110.3
C106 C105 H05B 110.3
H05A C105 H05B 108.6
O8 C106 C105 108.6(2)
O8 C106 H06A 110.0
C105 C106 H06A 110.0
O8 C106 H06B 110.0
C105 C106 H06B 110.0
H06A C106 H06B 108.4
C107 O8 C106 111.8(2)
C107 O8 Li2 131.4(2)
C106 O8 Li2 105.90(17)
O8 C107 H07A 109.5
O8 C107 H07B 109.5
H07A C107 H07B 109.5
O8 C107 H07C 109.5
H07A C107 H07C 109.5
H07B C107 H07C 109.5
O9 C108 H08A 109.5
O9 C108 H08B 109.5
H08A C108 H08B 109.5
O9 C108 H08C 109.5
H08A C108 H08C 109.5
H08B C108 H08C 109.5
C109 O9 C108 112.57(19)
C109 O9 Li2 114.65(18)
C108 O9 Li2 128.52(18)
O9 C109 C110 110.3(2)
O9 C109 H09A 109.6
C110 C109 H09A 109.6
O9 C109 H09B 109.6
C110 C109 H09B 109.6
H09A C109 H09B 108.1
O10 C110 C109 111.3(2)
O10 C110 H10A 109.4
C109 C110 H10A 109.4
O10 C110 H10B 109.4
C109 C110 H10B 109.4
H10A C110 H10B 108.0
C110 O10 C111 111.8(2)
C110 O10 Li2 110.65(19)
C111 O10 Li2 125.2(2)
O10 C111 H11A 109.5
O10 C111 H11B 109.5
H11A C111 H11B 109.5
O10 C111 H11C 109.5
H11A C111 H11C 109.5
H11B C111 H11C 109.5
O11 C112 H12D 109.5
O11 C112 H12E 109.5
H12D C112 H12E 109.5
O11 C112 H12F 109.5
H12D C112 H12F 109.5
H12E C112 H12F 109.5
C112 O11 C113 111.6(2)
C112 O11 Li2 123.0(2)
C113 O11 Li2 113.4(2)
O11 C113 C114 108.2(2)
O11 C113 H13D 110.1
C114 C113 H13D 110.1
O11 C113 H13E 110.1
C114 C113 H13E 110.1
H13D C113 H13E 108.4
O12 C114 C113 107.8(2)
O12 C114 H14A 110.2
C113 C114 H14A 110.2
O12 C114 H14B 110.2
C113 C114 H14B 110.2
H14A C114 H14B 108.5
C115 O12 C114 110.6(2)
C115 O12 Li2 119.05(19)
C114 O12 Li2 106.8(2)
O12 C115 H15A 109.5
O12 C115 H15B 109.5
H15A C115 H15B 109.5
O12 C115 H15C 109.5
H15A C115 H15C 109.5
H15B C115 H15C 109.5

loop_
_geom_bond_atom_site_label_1
_geom_bond_atom_site_label_2
_geom_bond_distance
B1 C21 1.442(4)
B1 C26 1.592(3)
B1 C1 1.613(4)
C1 N1 1.505(3)
C1 C6 1.570(4)
C1 H1 1.0000
N1 C9 1.436(3)
N1 C2 1.494(3)
C2 C4 1.524(4)
C2 C3 1.528(4)
C2 C5 1.535(4)
C3 H3A 0.9800
C3 H3B 0.9800
C3 H3C 0.9800
C4 H4A 0.9800
C4 H4B 0.9800
C4 H4C 0.9800
C5 C6 1.536(4)
C5 H5A 0.9900
C5 H5B 0.9900
C6 C8 1.519(4)
C6 C7 1.530(4)
C7 H7A 0.9800
C7 H7B 0.9800
C7 H7C 0.9800
C8 H8A 0.9800
C8 H8B 0.9800
C8 H8C 0.9800
C9 C17 1.420(4)
C9 C10 1.431(3)
C10 C14 1.393(4)
C10 C11 1.526(4)
C11 C13 1.532(4)
C11 C12 1.541(4)
C11 H11 1.0000
C12 H12A 0.9800
C12 H12B 0.9800
C12 H12C 0.9800
C13 H13A 0.9800
C13 H13B 0.9800
C13 H13C 0.9800
C14 C15 1.377(4)
C14 H14 0.9500
C15 C16 1.379(4)
C15 H15 0.9500
C16 C17 1.394(4)
C16 H16 0.9500
C17 C18 1.526(4)
C18 C20 1.529(4)
C18 C19 1.540(4)
C18 H18 1.0000
C19 H19A 0.9800
C19 H19B 0.9800
C19 H19C 0.9800
C20 H20A 0.9800
C20 H20B 0.9800
C20 H20C 0.9800
C21 N3 1.453(3)
C21 N2 1.467(3)
N2 C24 1.404(3)
N2 C22 1.468(4)
C22 C23 1.522(4)
C22 H22A 0.9900
C22 H22B 0.9900
C23 N3 1.471(3)
C23 H23A 0.9900
C23 H23B 0.9900
N3 C33 1.433(3)
C24 C25 1.409(4)
C24 C31 1.420(3)
C25 C27 1.398(3)
C25 C26 1.517(3)
C26 H26A 0.9900
C26 H26B 0.9900
C27 C28 1.380(4)
C27 H27 0.9500
C28 C30 1.384(4)
C28 C29 1.512(4)
C29 H29A 0.9800
C29 H29B 0.9800
C29 H29C 0.9800
C30 C31 1.385(4)
C30 H30 0.9500
C31 C32 1.509(4)
C32 H32A 0.9800
C32 H32B 0.9800
C32 H32C 0.9800
C33 C40 1.404(4)
C33 C34 1.408(4)
C34 C36 1.390(4)
C34 C35 1.504(4)
C35 H35A 0.9800
C35 H35B 0.9800
C35 H35C 0.9800
C36 C37 1.387(4)
C36 H36 0.9500
C37 C39 1.383(4)
C37 C38 1.515(4)
C38 H38A 0.9800
C38 H38B 0.9800
C38 H38C 0.9800
C39 C40 1.397(4)
C39 H39 0.9500
C40 C41 1.503(4)
C41 H41A 0.9800
C41 H41B 0.9800
C41 H41C 0.9800
B2 C71 1.435(3)
B2 C76 1.606(3)
B2 C51 1.615(3)
C51 N4 1.500(3)
C51 C56 1.564(3)
C51 H51 1.0000
N4 C59 1.438(3)
N4 C52 1.496(3)
C52 C53 1.518(3)
C52 C55 1.536(4)
C52 C54 1.539(4)
C53 H53A 0.9800
C53 H53B 0.9800
C53 H53C 0.9800
C54 H54A 0.9800
C54 H54B 0.9800
C54 H54C 0.9800
C55 C56 1.536(3)
C55 H55A 0.9900
C55 H55B 0.9900
C56 C58 1.520(3)
C56 C57 1.527(3)
C57 H57A 0.9800
C57 H57B 0.9800
C57 H57C 0.9800
C58 H58A 0.9800
C58 H58B 0.9800
C58 H58C 0.9800
C59 C67 1.412(3)
C59 C60 1.429(3)
C60 C64 1.395(3)
C60 C61 1.521(3)
C61 C63 1.536(3)
C61 C62 1.537(3)
C61 H61 1.0000
C62 H62A 0.9800
C62 H62B 0.9800
C62 H62C 0.9800
C63 H63A 0.9800
C63 H63B 0.9800
C63 H63C 0.9800
C64 C65 1.377(4)
C64 H64 0.9500
C65 C66 1.378(4)
C65 H65 0.9500
C66 C67 1.399(3)
C66 H66 0.9500
C67 C68 1.524(3)
C68 C69 1.530(4)
C68 C70 1.538(4)
C68 H68 1.0000
C69 H69A 0.9800
C69 H69B 0.9800
C69 H69C 0.9800
C70 H70A 0.9800
C70 H70B 0.9800
C70 H70C 0.9800
C71 N6 1.451(3)
C71 N5 1.460(3)
N5 C74 1.395(3)
N5 C72 1.449(3)
C72 C73 1.457(5)
C72 H72A 0.9900
C72 H72B 0.9900
C73 N6 1.479(3)
C73 H73A 0.9900
C73 H73B 0.9900
N6 C83 1.422(3)
C74 C75 1.412(3)
C74 C81 1.425(3)
C75 C77 1.402(4)
C75 C76 1.518(3)
C76 H76A 0.9900
C76 H76B 0.9900
C77 C78 1.392(4)
C77 H77 0.9500
C78 C80 1.376(4)
C78 C79 1.517(4)
C79 H79A 0.9800
C79 H79B 0.9800
C79 H79C 0.9800
C80 C81 1.379(4)
C80 H80 0.9500
C81 C82 1.511(4)
C82 H82A 0.9800
C82 H82B 0.9800
C82 H82C 0.9800
C83 C90 1.405(4)
C83 C84 1.413(4)
C84 C86 1.380(4)
C84 C85 1.512(4)
C85 H85A 0.9800
C85 H85B 0.9800
C85 H85C 0.9800
C86 C87 1.388(4)
C86 H86 0.9500
C87 C89 1.394(4)
C87 C88 1.510(4)
C88 H88A 0.9800
C88 H88B 0.9800
C88 H88C 0.9800
C89 C90 1.391(4)
C89 H89 0.9500
C90 C91 1.504(4)
C91 H91A 0.9800
C91 H91B 0.9800
C91 H91C 0.9800
Li1 O4_3 2.069(6)
Li1 O2_2 2.078(12)
Li1 O5_5 2.088(6)
Li1 O1 2.092(4)
Li1 O2_1 2.101(6)
Li1 O6_6 2.113(13)
Li1 O3 2.117(5)
Li1 O4_4 2.122(11)
Li1 O5_6 2.162(12)
Li1 O6_5 2.219(7)
C92 O1 1.411(3)
C92 H92A 0.9800
C92 H92B 0.9800
C92 H92C 0.9800
O1 C93_1 1.415(6)
O1 C93_2 1.480(12)
C93_1 C94_1 1.501(7)
C93_1 C94_2 1.842(12)
C93_1 H93A_1 0.9900
C93_1 H93B_1 0.9900
C94_1 C94_2 0.612(11)
C94_1 C93_2 1.266(15)
C94_1 O2_1 1.429(5)
C94_1 O2_2 1.928(10)
C94_1 H94A_1 0.9900
C94_1 H94B_1 0.9900
O2_1 O2_2 0.533(9)
O2_1 C94_2 0.971(13)
O2_1 C95_1 1.408(5)
O2_1 C95_2 1.707(11)
C95_1 C95_2 0.784(10)
C95_1 O2_2 1.381(12)
C95_1 C94_2 1.853(12)
C95_1 H95A_1 0.9800
C95_1 H95B_1 0.9800
C95_1 H95C_1 0.9800
C93_2 C94_2 1.520(12)
C93_2 H93A_2 0.9900
C93_2 H93B_2 0.9900
C94_2 O2_2 1.424(11)
C94_2 H94A_2 0.9900
C94_2 H94B_2 0.9900
O2_2 C95_2 1.416(10)
C95_2 H95A_2 0.9800
C95_2 H95B_2 0.9800
C95_2 H95C_2 0.9800
C96 O3 1.422(3)
C96 H96A 0.9800
C96 H96B 0.9800
C96 H96C 0.9800
O3 C97 1.359(3)
C97 C98 1.448(4)
C97 H97A 0.9900
C97 H97B 0.9900
C98 O4_4 1.343(11)
C98 O4_3 1.392(5)
C98 H98A 0.9900
C98 H98B 0.9900
O4_3 O4_4 0.590(11)
O4_3 C99_3 1.422(6)
O4_3 C99_4 1.592(13)
C99_3 C99_4 0.797(13)
C99_3 O4_4 1.588(12)
C99_3 H99A_3 0.9800
C99_3 H99B_3 0.9800
C99_3 H99C_3 0.9800
O4_4 C99_4 1.448(13)
C99_4 H99A_4 0.9800
C99_4 H99B_4 0.9800
C99_4 H99C_4 0.9800
C1_5 C1_6 0.766(11)
C1_5 O5_5 1.407(6)
C1_5 O5_6 1.820(11)
C1_5 H1A_5 0.9800
C1_5 H1B_5 0.9800
C1_5 H1C_5 0.9800
O5_5 C1_6 1.133(12)
O5_5 C2_5 1.409(6)
O5_5 C2_6 1.822(12)
C2_5 C2_6 0.643(10)
C2_5 O5_6 1.078(13)
C2_5 C3_5 1.498(8)
C2_5 C1_6 1.752(13)
C2_5 H2A_5 0.9900
C2_5 H2B_5 0.9900
C3_5 C3_6 0.670(10)
C3_5 C2_6 0.950(12)
C3_5 O6_5 1.389(6)
C3_5 O6_6 1.854(11)
C3_5 O5_6 1.894(11)
C3_5 H3A_5 0.9900
C3_5 H3B_5 0.9900
O6_5 C3_6 1.001(13)
O6_5 C4_5 1.424(7)
O6_5 C4_6 1.821(13)
O6_5 C2_6 1.834(12)
C4_5 C4_6 0.758(11)
C4_5 O6_6 1.227(14)
C4_5 C3_6 1.711(14)
C4_5 H4A_5 0.9800
C4_5 H4B_5 0.9800
C4_5 H4C_5 0.9800
C1_6 O5_6 1.382(12)
C1_6 H1A_6 0.9800
C1_6 H1B_6 0.9800
C1_6 H1C_6 0.9800
O5_6 C2_6 1.431(12)
C2_6 C3_6 1.479(13)
C2_6 H2A_6 0.9900
C2_6 H2B_6 0.9900
C3_6 O6_6 1.419(12)
C3_6 H3A_6 0.9900
C3_6 H3B_6 0.9900
O6_6 C4_6 1.444(12)
C4_6 H4A_6 0.9800
C4_6 H4B_6 0.9800
C4_6 H4C_6 0.9800
Li2 O7 2.070(4)
Li2 O9 2.105(4)
Li2 O8 2.120(5)
Li2 O11 2.120(4)
Li2 O10 2.124(4)
Li2 O12 2.217(5)
C104 O7 1.413(3)
C104 H04A 0.9800
C104 H04B 0.9800
C104 H04C 0.9800
O7 C105 1.427(3)
C105 C106 1.497(3)
C105 H05A 0.9900
C105 H05B 0.9900
C106 O8 1.433(3)
C106 H06A 0.9900
C106 H06B 0.9900
O8 C107 1.402(3)
C107 H07A 0.9800
C107 H07B 0.9800
C107 H07C 0.9800
C108 O9 1.420(3)
C108 H08A 0.9800
C108 H08B 0.9800
C108 H08C 0.9800
O9 C109 1.405(3)
C109 C110 1.476(4)
C109 H09A 0.9900
C109 H09B 0.9900
C110 O10 1.397(3)
C110 H10A 0.9900
C110 H10B 0.9900
O10 C111 1.424(3)
C111 H11A 0.9800
C111 H11B 0.9800
C111 H11C 0.9800
C112 O11 1.403(4)
C112 H12D 0.9800
C112 H12E 0.9800
C112 H12F 0.9800
O11 C113 1.428(4)
C113 C114 1.493(5)
C113 H13D 0.9900
C113 H13E 0.9900
C114 O12 1.426(3)
C114 H14A 0.9900
C114 H14B 0.9900
O12 C115 1.414(3)
C115 H15A 0.9800
C115 H15B 0.9800
C115 H15C 0.9800

loop_
_geom_torsion_atom_site_label_1
_geom_torsion_atom_site_label_2
_geom_torsion_atom_site_label_3
_geom_torsion_atom_site_label_4
_geom_torsion
C21 B1 C1 N1 -138.6(3)
C26 B1 C1 N1 39.6(4)
C21 B1 C1 C6 101.6(3)
C26 B1 C1 C6 -80.3(3)
C6 C1 N1 C9 166.2(2)
B1 C1 N1 C9 36.8(3)
C6 C1 N1 C2 -48.0(2)
B1 C1 N1 C2 -177.4(2)
C9 N1 C2 C4 66.4(3)
C1 N1 C2 C4 -83.0(3)
C9 N1 C2 C3 -57.0(4)
C1 N1 C2 C3 153.6(3)
C9 N1 C2 C5 -175.5(2)
C1 N1 C2 C5 35.1(3)
N1 C2 C5 C6 -7.5(3)
C4 C2 C5 C6 112.5(2)
C3 C2 C5 C6 -127.1(2)
C2 C5 C6 C8 -140.8(2)
C2 C5 C6 C7 98.6(3)
C2 C5 C6 C1 -20.8(3)
N1 C1 C6 C8 160.1(2)
B1 C1 C6 C8 -70.3(3)
N1 C1 C6 C7 -78.3(3)
B1 C1 C6 C7 51.4(3)
N1 C1 C6 C5 40.2(2)
B1 C1 C6 C5 169.9(2)
C2 N1 C9 C17 -87.8(3)
C1 N1 C9 C17 54.7(4)
C2 N1 C9 C10 88.8(3)
C1 N1 C9 C10 -128.7(2)
C17 C9 C10 C14 4.6(3)
N1 C9 C10 C14 -172.2(2)
C17 C9 C10 C11 -173.0(2)
N1 C9 C10 C11 10.1(3)
C14 C10 C11 C13 -67.5(3)
C9 C10 C11 C13 110.2(3)
C14 C10 C11 C12 53.9(3)
C9 C10 C11 C12 -128.4(3)
C9 C10 C14 C15 -2.2(4)
C11 C10 C14 C15 175.6(2)
C10 C14 C15 C16 -1.7(4)
C14 C15 C16 C17 3.1(4)
C15 C16 C17 C9 -0.6(4)
C15 C16 C17 C18 -178.3(2)
C10 C9 C17 C16 -3.3(4)
N1 C9 C17 C16 173.3(2)
C10 C9 C17 C18 174.3(2)
N1 C9 C17 C18 -9.1(4)
C16 C17 C18 C20 64.9(3)
C9 C17 C18 C20 -112.7(3)
C16 C17 C18 C19 -57.4(3)
C9 C17 C18 C19 124.9(3)
C26 B1 C21 N3 -167.8(3)
C1 B1 C21 N3 10.5(5)
C26 B1 C21 N2 -0.2(4)
C1 B1 C21 N2 178.1(2)
B1 C21 N2 C24 3.2(4)
N3 C21 N2 C24 173.5(2)
B1 C21 N2 C22 -132.1(3)
N3 C21 N2 C22 38.2(3)
C24 N2 C22 C23 -176.4(2)
C21 N2 C22 C23 -41.0(3)
N2 C22 C23 N3 28.3(3)
B1 C21 N3 C33 -72.7(4)
N2 C21 N3 C33 117.7(2)
B1 C21 N3 C23 149.7(3)
N2 C21 N3 C23 -19.8(3)
C22 C23 N3 C33 -146.4(2)
C22 C23 N3 C21 -5.3(3)
C21 N2 C24 C25 -1.8(4)
C22 N2 C24 C25 126.9(3)
C21 N2 C24 C31 173.3(2)
C22 N2 C24 C31 -58.0(3)
N2 C24 C25 C27 178.1(2)
C31 C24 C25 C27 3.0(4)
N2 C24 C25 C26 -2.6(4)
C31 C24 C25 C26 -177.8(2)
C27 C25 C26 B1 -175.4(2)
C24 C25 C26 B1 5.4(4)
C21 B1 C26 C25 -3.8(4)
C1 B1 C26 C25 177.9(2)
C24 C25 C27 C28 0.5(4)
C26 C25 C27 C28 -178.8(2)
C25 C27 C28 C30 -3.0(4)
C25 C27 C28 C29 179.0(3)
C27 C28 C30 C31 2.0(4)
C29 C28 C30 C31 -180.0(3)
C28 C30 C31 C24 1.4(4)
C28 C30 C31 C32 -174.4(3)
N2 C24 C31 C30 -179.1(2)
C25 C24 C31 C30 -3.9(4)
N2 C24 C31 C32 -3.6(4)
C25 C24 C31 C32 171.7(2)
C21 N3 C33 C40 -46.6(3)
C23 N3 C33 C40 88.6(3)
C21 N3 C33 C34 134.9(2)
C23 N3 C33 C34 -89.9(3)
C40 C33 C34 C36 5.3(4)
N3 C33 C34 C36 -176.1(2)
C40 C33 C34 C35 -176.5(2)
N3 C33 C34 C35 2.1(3)
C33 C34 C36 C37 -1.3(4)
C35 C34 C36 C37 -179.6(2)
C34 C36 C37 C39 -2.2(4)
C34 C36 C37 C38 178.2(2)
C36 C37 C39 C40 1.9(4)
C38 C37 C39 C40 -178.6(2)
C37 C39 C40 C33 2.0(4)
C37 C39 C40 C41 -179.5(2)
C34 C33 C40 C39 -5.6(4)
N3 C33 C40 C39 175.9(2)
C34 C33 C40 C41 175.9(2)
N3 C33 C40 C41 -2.6(4)
C71 B2 C51 N4 -140.7(2)
C76 B2 C51 N4 39.8(3)
C71 B2 C51 C56 98.7(3)
C76 B2 C51 C56 -80.8(3)
C56 C51 N4 C59 167.31(19)
B2 C51 N4 C59 38.1(3)
C56 C51 N4 C52 -46.8(2)
B2 C51 N4 C52 -175.92(19)
C59 N4 C52 C53 -57.1(3)
C51 N4 C52 C53 153.3(2)
C59 N4 C52 C55 -177.31(19)
C51 N4 C52 C55 33.1(2)
C59 N4 C52 C54 64.5(3)
C51 N4 C52 C54 -85.2(2)
N4 C52 C55 C56 -5.5(2)
C53 C52 C55 C56 -127.0(2)
C54 C52 C55 C56 114.5(2)
C52 C55 C56 C58 97.7(2)
C52 C55 C56 C57 -142.4(2)
C52 C55 C56 C51 -22.0(2)
N4 C51 C56 C58 -78.1(2)
B2 C51 C56 C58 52.8(3)
N4 C51 C56 C57 159.1(2)
B2 C51 C56 C57 -70.0(3)
N4 C51 C56 C55 40.5(2)
B2 C51 C56 C55 171.36(19)
C52 N4 C59 C67 -87.6(3)
C51 N4 C59 C67 55.2(3)
C52 N4 C59 C60 88.5(2)
C51 N4 C59 C60 -128.7(2)
C67 C59 C60 C64 5.6(3)
N4 C59 C60 C64 -170.80(19)
C67 C59 C60 C61 -171.3(2)
N4 C59 C60 C61 12.3(3)
C64 C60 C61 C63 53.7(3)
C59 C60 C61 C63 -129.4(2)
C64 C60 C61 C62 -68.4(3)
C59 C60 C61 C62 108.6(2)
C59 C60 C64 C65 -3.5(3)
C61 C60 C64 C65 173.6(2)
C60 C64 C65 C66 -0.7(4)
C64 C65 C66 C67 2.7(4)
C65 C66 C67 C59 -0.4(4)
C65 C66 C67 C68 -179.7(2)
C60 C59 C67 C66 -3.7(3)
N4 C59 C67 C66 172.3(2)
C60 C59 C67 C68 175.4(2)
N4 C59 C67 C68 -8.5(3)
C66 C67 C68 C69 67.1(3)
C59 C67 C68 C69 -112.1(3)
C66 C67 C68 C70 -56.1(3)
C59 C67 C68 C70 124.7(3)
C76 B2 C71 N6 -166.7(2)
C51 B2 C71 N6 13.8(4)
C76 B2 C71 N5 3.3(3)
C51 B2 C71 N5 -176.3(2)
B2 C71 N5 C74 1.5(3)
N6 C71 N5 C74 173.6(2)
B2 C71 N5 C72 -138.5(3)
N6 C71 N5 C72 33.6(3)
C74 N5 C72 C73 -165.6(2)
C71 N5 C72 C73 -25.4(3)
N5 C72 C73 N6 7.3(4)
B2 C71 N6 C83 -83.0(3)
N5 C71 N6 C83 105.5(2)
B2 C71 N6 C73 142.7(3)
N5 C71 N6 C73 -28.8(2)
C72 C73 N6 C83 -126.2(3)
C72 C73 N6 C71 13.5(3)
C72 N5 C74 C75 129.2(3)
C71 N5 C74 C75 -5.2(3)
C72 N5 C74 C81 -54.6(3)
C71 N5 C74 C81 171.0(2)
N5 C74 C75 C77 -177.2(2)
C81 C74 C75 C77 6.6(3)
N5 C74 C75 C76 3.7(3)
C81 C74 C75 C76 -172.5(2)
C77 C75 C76 B2 -177.9(2)
C74 C75 C76 B2 1.2(3)
C71 B2 C76 C75 -4.4(3)
C51 B2 C76 C75 175.1(2)
C74 C75 C77 C78 -0.7(3)
C76 C75 C77 C78 178.5(2)
C75 C77 C78 C80 -4.1(4)
C75 C77 C78 C79 178.3(2)
C77 C78 C80 C81 2.9(4)
C79 C78 C80 C81 -179.5(2)
C78 C80 C81 C74 3.0(4)
C78 C80 C81 C82 -170.4(2)
N5 C74 C81 C80 175.9(2)
C75 C74 C81 C80 -7.9(3)
N5 C74 C81 C82 -10.9(3)
C75 C74 C81 C82 165.4(2)
C71 N6 C83 C90 -35.4(3)
C73 N6 C83 C90 96.1(3)
C71 N6 C83 C84 146.7(2)
C73 N6 C83 C84 -81.8(3)
C90 C83 C84 C86 -2.1(4)
N6 C83 C84 C86 176.0(2)
C90 C83 C84 C85 177.6(2)
N6 C83 C84 C85 -4.3(3)
C83 C84 C86 C87 2.1(4)
C85 C84 C86 C87 -177.6(3)
C84 C86 C87 C89 0.4(4)
C84 C86 C87 C88 -177.4(3)
C86 C87 C89 C90 -3.0(4)
C88 C87 C89 C90 174.8(3)
C87 C89 C90 C83 3.0(4)
C87 C89 C90 C91 -175.1(2)
C84 C83 C90 C89 -0.4(3)
N6 C83 C90 C89 -178.3(2)
C84 C83 C90 C91 177.6(2)
N6 C83 C90 C91 -0.3(4)
C92 O1 C93_1 C94_1 179.8(3)
C93_2 O1 C93_1 C94_1 -45(3)
Li1 O1 C93_1 C94_1 -28.9(5)
C92 O1 C93_1 C94_2 -162.2(5)
C93_2 O1 C93_1 C94_2 -27(3)
Li1 O1 C93_1 C94_2 -10.9(7)
O1 C93_1 C94_1 C94_2 86.6(17)
O1 C93_1 C94_1 C93_2 79(3)
C94_2 C93_1 C94_1 C93_2 -7(4)
O1 C93_1 C94_1 O2_1 52.3(5)
C94_2 C93_1 C94_1 O2_1 -34.3(16)
O1 C93_1 C94_1 O2_2 57.8(6)
C94_2 C93_1 C94_1 O2_2 -28.9(15)
C94_2 C94_1 O2_1 O2_2 -52(4)
C93_2 C94_1 O2_1 O2_2 50(4)
C93_1 C94_1 O2_1 O2_2 55(4)
C93_2 C94_1 O2_1 C94_2 102(2)
C93_1 C94_1 O2_1 C94_2 108(2)
O2_2 C94_1 O2_1 C94_2 52(4)
C94_2 C94_1 O2_1 C95_1 55(2)
C93_2 C94_1 O2_1 C95_1 157.0(8)
C93_1 C94_1 O2_1 C95_1 162.7(4)
O2_2 C94_1 O2_1 C95_1 107(4)
C94_2 C94_1 O2_1 C95_2 41(2)
C93_2 C94_1 O2_1 C95_2 142.6(10)
C93_1 C94_1 O2_1 C95_2 148.3(8)
O2_2 C94_1 O2_1 C95_2 93(4)
C94_2 C94_1 O2_1 Li1 -160(2)
C93_2 C94_1 O2_1 Li1 -58.4(8)
C93_1 C94_1 O2_1 Li1 -52.7(5)
O2_2 C94_1 O2_1 Li1 -108(4)
O2_2 O2_1 C95_1 C95_2 -1.8(18)
C94_2 O2_1 C95_1 C95_2 -141.7(14)
C94_1 O2_1 C95_1 C95_2 -158.1(10)
Li1 O2_1 C95_1 C95_2 64.8(11)
C94_2 O2_1 C95_1 O2_2 -140(2)
C94_1 O2_1 C95_1 O2_2 -156.3(19)
C95_2 O2_1 C95_1 O2_2 1.8(18)
Li1 O2_1 C95_1 O2_2 66.6(16)
O2_2 O2_1 C95_1 C94_2 140(2)
C94_1 O2_1 C95_1 C94_2 -16.4(9)
C95_2 O2_1 C95_1 C94_2 141.7(14)
Li1 O2_1 C95_1 C94_2 -153.5(10)
C94_2 C94_1 C93_2 O1 103.0(18)
O2_1 C94_1 C93_2 O1 70.4(10)
C93_1 C94_1 C93_2 O1 -84(4)
O2_2 C94_1 C93_2 O1 75.3(10)
O2_1 C94_1 C93_2 C94_2 -32.6(15)
C93_1 C94_1 C93_2 C94_2 173(3)
O2_2 C94_1 C93_2 C94_2 -27.7(14)
C92 O1 C93_2 C94_1 167.1(7)
C93_1 O1 C93_2 C94_1 118(4)
Li1 O1 C93_2 C94_1 -47.6(12)
C92 O1 C93_2 C94_2 -167.5(9)
C93_1 O1 C93_2 C94_2 143(5)
Li1 O1 C93_2 C94_2 -22.3(13)
C93_2 C94_1 C94_2 O2_1 -84(2)
C93_1 C94_1 C94_2 O2_1 -85(2)
O2_2 C94_1 C94_2 O2_1 -10.6(9)
C93_2 C94_1 C94_2 O2_2 -73(3)
O2_1 C94_1 C94_2 O2_2 10.6(9)
C93_1 C94_1 C94_2 O2_2 -75(3)
O2_1 C94_1 C94_2 C93_2 84(2)
C93_1 C94_1 C94_2 C93_2 -1.6(8)
O2_2 C94_1 C94_2 C93_2 73(3)
C93_2 C94_1 C94_2 C93_1 1.6(8)
O2_1 C94_1 C94_2 C93_1 85(2)
O2_2 C94_1 C94_2 C93_1 75(3)
C93_2 C94_1 C94_2 C95_1 -151(2)
O2_1 C94_1 C94_2 C95_1 -68(3)
C93_1 C94_1 C94_2 C95_1 -152.9(17)
O2_2 C94_1 C94_2 C95_1 -78(3)
O2_2 O2_1 C94_2 C94_1 149(3)
C95_1 O2_1 C94_2 C94_1 -130(2)
C95_2 O2_1 C94_2 C94_1 -149.0(18)
Li1 O2_1 C94_2 C94_1 23(3)
C95_1 O2_1 C94_2 O2_2 81(3)
C94_1 O2_1 C94_2 O2_2 -149(3)
C95_2 O2_1 C94_2 O2_2 62(3)
Li1 O2_1 C94_2 O2_2 -126(3)
O2_2 O2_1 C94_2 C93_2 92(3)
C95_1 O2_1 C94_2 C93_2 172.7(9)
C94_1 O2_1 C94_2 C93_2 -57(2)
C95_2 O2_1 C94_2 C93_2 153.5(9)
Li1 O2_1 C94_2 C93_2 -34.1(15)
O2_2 O2_1 C94_2 C93_1 97(3)
C95_1 O2_1 C94_2 C93_1 177.9(7)
C94_1 O2_1 C94_2 C93_1 -52.3(17)
C95_2 O2_1 C94_2 C93_1 158.7(6)
Li1 O2_1 C94_2 C93_1 -28.9(14)
O2_2 O2_1 C94_2 C95_1 -81(3)
C94_1 O2_1 C94_2 C95_1 130(2)
C95_2 O2_1 C94_2 C95_1 -19.2(7)
Li1 O2_1 C94_2 C95_1 153.2(10)
O1 C93_2 C94_2 C94_1 -87.9(19)
C94_1 C93_2 C94_2 O2_1 125(2)
O1 C93_2 C94_2 O2_1 37.0(17)
C94_1 C93_2 C94_2 O2_2 139(2)
O1 C93_2 C94_2 O2_2 51.2(15)
C94_1 C93_2 C94_2 C93_1 -10(5)
O1 C93_2 C94_2 C93_1 -98(6)
C94_1 C93_2 C94_2 C95_1 137(3)
O1 C93_2 C94_2 C95_1 49(3)
O1 C93_1 C94_2 C94_1 -97.5(17)
O1 C93_1 C94_2 O2_1 24.6(13)
C94_1 C93_1 C94_2 O2_1 122(2)
O1 C93_1 C94_2 O2_2 39.4(10)
C94_1 C93_1 C94_2 O2_2 137(2)
O1 C93_1 C94_2 C93_2 72(5)
C94_1 C93_1 C94_2 C93_2 169(6)
O1 C93_1 C94_2 C95_1 29(3)
C94_1 C93_1 C94_2 C95_1 127(4)
C95_2 C95_1 C94_2 C94_1 147(3)
O2_2 C95_1 C94_2 C94_1 119(3)
O2_1 C95_1 C94_2 C94_1 101(3)
C95_2 C95_1 C94_2 O2_1 46.0(16)
O2_2 C95_1 C94_2 O2_1 18.5(10)
C95_2 C95_1 C94_2 O2_2 27.6(13)
O2_1 C95_1 C94_2 O2_2 -18.5(10)
C95_2 C95_1 C94_2 C93_2 30(3)
O2_2 C95_1 C94_2 C93_2 2(2)
O2_1 C95_1 C94_2 C93_2 -16.1(19)
C95_2 C95_1 C94_2 C93_1 41(3)
O2_2 C95_1 C94_2 C93_1 13(2)
O2_1 C95_1 C94_2 C93_1 -5.5(18)
C94_2 O2_1 O2_2 C95_1 90(2)
C94_1 O2_1 O2_2 C95_1 115(3)
C95_2 O2_1 O2_2 C95_1 -1.1(11)
Li1 O2_1 O2_2 C95_1 -131.3(5)
C94_2 O2_1 O2_2 C95_2 91(3)
C95_1 O2_1 O2_2 C95_2 1.1(11)
C94_1 O2_1 O2_2 C95_2 116(3)
Li1 O2_1 O2_2 C95_2 -130.2(14)
C95_1 O2_1 O2_2 C94_2 -90(2)
C94_1 O2_1 O2_2 C94_2 25(2)
C95_2 O2_1 O2_2 C94_2 -91(3)
Li1 O2_1 O2_2 C94_2 139(2)
C94_2 O2_1 O2_2 C94_1 -25(2)
C95_1 O2_1 O2_2 C94_1 -115(3)
C95_2 O2_1 O2_2 C94_1 -116(3)
Li1 O2_1 O2_2 C94_1 114(4)
C94_2 O2_1 O2_2 Li1 -139(2)
C95_1 O2_1 O2_2 Li1 131.3(5)
C94_1 O2_1 O2_2 Li1 -114(4)
C95_2 O2_1 O2_2 Li1 130.2(14)
C95_2 C95_1 O2_2 O2_1 178.2(18)
C94_2 C95_1 O2_2 O2_1 -25.8(15)
O2_1 C95_1 O2_2 C95_2 -178.2(18)
C94_2 C95_1 O2_2 C95_2 156.0(11)
C95_2 C95_1 O2_2 C94_2 -156.0(11)
O2_1 C95_1 O2_2 C94_2 25.8(15)
C95_2 C95_1 O2_2 C94_1 -165.9(10)
O2_1 C95_1 O2_2 C94_1 15.9(13)
C94_2 C95_1 O2_2 C94_1 -9.9(6)
C95_2 C95_1 O2_2 Li1 101.5(12)
O2_1 C95_1 O2_2 Li1 -76.7(16)
C94_2 C95_1 O2_2 Li1 -102.5(10)
C94_1 C94_2 O2_2 O2_1 -38(3)
C93_2 C94_2 O2_2 O2_1 -92(3)
C93_1 C94_2 O2_2 O2_1 -89(3)
C95_1 C94_2 O2_2 O2_1 87(3)
C94_1 C94_2 O2_2 C95_1 -125(3)
O2_1 C94_2 O2_2 C95_1 -87(3)
C93_2 C94_2 O2_2 C95_1 -178.9(10)
C93_1 C94_2 O2_2 C95_1 -175.1(9)
C94_1 C94_2 O2_2 C95_2 -138(2)
O2_1 C94_2 O2_2 C95_2 -100(3)
C93_2 C94_2 O2_2 C95_2 167.4(10)
C93_1 C94_2 O2_2 C95_2 171.2(9)
C95_1 C94_2 O2_2 C95_2 -13.7(7)
O2_1 C94_2 O2_2 C94_1 38(3)
C93_2 C94_2 O2_2 C94_1 -54(2)
C93_1 C94_2 O2_2 C94_1 -50(2)
C95_1 C94_2 O2_2 C94_1 125(3)
C94_1 C94_2 O2_2 Li1 4(3)
O2_1 C94_2 O2_2 Li1 43(2)
C93_2 C94_2 O2_2 Li1 -49.7(10)
C93_1 C94_2 O2_2 Li1 -45.9(9)
C95_1 C94_2 O2_2 Li1 129.2(8)
O2_1 C95_1 C95_2 O2_2 0.7(7)
C94_2 C95_1 C95_2 O2_2 -21.3(9)
O2_2 C95_1 C95_2 O2_1 -0.7(7)
C94_2 C95_1 C95_2 O2_1 -22.0(8)
O2_1 O2_2 C95_2 C95_1 -2.0(19)
C94_2 O2_2 C95_2 C95_1 25.8(12)
C94_1 O2_2 C95_2 C95_1 16.5(12)
Li1 O2_2 C95_2 C95_1 -105.8(12)
C95_1 O2_2 C95_2 O2_1 2.0(19)
C94_2 O2_2 C95_2 O2_1 27.8(17)
C94_1 O2_2 C95_2 O2_1 18.5(14)
Li1 O2_2 C95_2 O2_1 -104(2)
O2_2 O2_1 C95_2 C95_1 178(2)
C94_2 O2_1 C95_2 C95_1 45.3(16)
C94_1 O2_1 C95_2 C95_1 30.4(14)
Li1 O2_1 C95_2 C95_1 -128.2(9)
C94_2 O2_1 C95_2 O2_2 -132(3)
C95_1 O2_1 C95_2 O2_2 -178(2)
C94_1 O2_1 C95_2 O2_2 -147(2)
Li1 O2_1 C95_2 O2_2 54.2(19)
C96 O3 C97 C98 179.7(3)
Li1 O3 C97 C98 7.4(4)
O3 C97 C98 O4_4 -19.7(7)
O3 C97 C98 O4_3 7.7(5)
C97 C98 O4_3 O4_4 -97.7(15)
O4_4 C98 O4_3 C99_3 -88.1(15)
C97 C98 O4_3 C99_3 174.1(4)
O4_4 C98 O4_3 C99_4 -57.9(14)
C97 C98 O4_3 C99_4 -155.7(6)
O4_4 C98 O4_3 Li1 78.2(14)
C97 C98 O4_3 Li1 -19.6(5)
O4_4 O4_3 C99_3 C99_4 3.5(15)
C98 O4_3 C99_3 C99_4 77.2(11)
Li1 O4_3 C99_3 C99_4 -87.0(11)
C98 O4_3 C99_3 O4_4 73.7(14)
C99_4 O4_3 C99_3 O4_4 -3.5(15)
Li1 O4_3 C99_3 O4_4 -90.4(15)
C99_3 O4_3 O4_4 C98 113.5(4)
C99_4 O4_3 O4_4 C98 115.4(7)
Li1 O4_3 O4_4 C98 -117.8(3)
C98 O4_3 O4_4 C99_4 -115.4(7)
C99_3 O4_3 O4_4 C99_4 -1.9(8)
Li1 O4_3 O4_4 C99_4 126.8(6)
C98 O4_3 O4_4 C99_3 -113.5(4)
C99_4 O4_3 O4_4 C99_3 1.9(8)
Li1 O4_3 O4_4 C99_3 128.7(4)
C98 O4_3 O4_4 Li1 117.8(3)
C99_3 O4_3 O4_4 Li1 -128.7(4)
C99_4 O4_3 O4_4 Li1 -126.8(6)
C97 C98 O4_4 O4_3 93.8(14)
O4_3 C98 O4_4 C99_4 89.6(17)
C97 C98 O4_4 C99_4 -176.6(8)
O4_3 C98 O4_4 C99_3 58.7(12)
C97 C98 O4_4 C99_3 152.5(5)
O4_3 C98 O4_4 Li1 -71.4(13)
C97 C98 O4_4 Li1 22.4(8)
C99_4 C99_3 O4_4 O4_3 -176.2(17)
C99_4 C99_3 O4_4 C98 112.2(12)
O4_3 C99_3 O4_4 C98 -71.7(13)
O4_3 C99_3 O4_4 C99_4 176.2(17)
C99_4 C99_3 O4_4 Li1 -118.4(11)
O4_3 C99_3 O4_4 Li1 57.8(12)
O4_3 C99_3 C99_4 O4_4 -1.4(6)
O4_4 C99_3 C99_4 O4_3 1.4(6)
O4_3 O4_4 C99_4 C99_3 3.4(15)
C98 O4_4 C99_4 C99_3 -79.3(12)
Li1 O4_4 C99_4 C99_3 79.2(13)
C98 O4_4 C99_4 O4_3 -82.7(16)
C99_3 O4_4 C99_4 O4_3 -3.4(15)
Li1 O4_4 C99_4 O4_3 75.7(15)
O4_4 O4_3 C99_4 C99_3 -176.2(17)
C98 O4_3 C99_4 C99_3 -113.0(9)
Li1 O4_3 C99_4 C99_3 114.1(9)
C98 O4_3 C99_4 O4_4 63.2(14)
C99_3 O4_3 C99_4 O4_4 176.2(17)
Li1 O4_3 C99_4 O4_4 -69.7(14)
O5_6 C1_5 O5_5 C1_6 10(4)
C1_6 C1_5 O5_5 C2_5 -41.7(14)
O5_6 C1_5 O5_5 C2_5 -32(3)
C1_6 C1_5 O5_5 C2_6 -50.7(15)
O5_6 C1_5 O5_5 C2_6 -41(3)
C1_6 C1_5 O5_5 Li1 170.0(14)
O5_6 C1_5 O5_5 Li1 -180(100)
C1_6 O5_5 C2_5 C2_6 -177(2)
C1_5 O5_5 C2_5 C2_6 -156(2)
Li1 O5_5 C2_5 C2_6 -5(2)
C1_6 O5_5 C2_5 O5_6 129(3)
C1_5 O5_5 C2_5 O5_6 150(3)
C2_6 O5_5 C2_5 O5_6 -54(3)
Li1 O5_5 C2_5 O5_6 -58(3)
C1_6 O5_5 C2_5 C3_5 160.2(8)
C1_5 O5_5 C2_5 C3_5 -178.6(5)
C2_6 O5_5 C2_5 C3_5 -22.8(18)
Li1 O5_5 C2_5 C3_5 -27.4(6)
C1_5 O5_5 C2_5 C1_6 21.2(8)
C2_6 O5_5 C2_5 C1_6 177(2)
Li1 O5_5 C2_5 C1_6 172.4(9)
C2_6 C2_5 C3_5 C3_6 -44(4)
O5_6 C2_5 C3_5 C3_6 91(2)
O5_5 C2_5 C3_5 C3_6 83(2)
C1_6 C2_5 C3_5 C3_6 105(3)
O5_6 C2_5 C3_5 C2_6 135(3)
O5_5 C2_5 C3_5 C2_6 126(3)
C1_6 C2_5 C3_5 C2_6 148(3)
C2_6 C2_5 C3_5 O6_5 -71(3)
O5_6 C2_5 C3_5 O6_5 63.3(9)
O5_5 C2_5 C3_5 O6_5 54.8(6)
C1_6 C2_5 C3_5 O6_5 76.7(11)
C2_6 C2_5 C3_5 O6_6 -75(3)
O5_6 C2_5 C3_5 O6_6 59.3(9)
O5_5 C2_5 C3_5 O6_6 50.8(7)
C1_6 C2_5 C3_5 O6_6 72.7(12)
C2_6 C2_5 C3_5 O5_6 -135(3)
O5_5 C2_5 C3_5 O5_6 -8.5(8)
C1_6 C2_5 C3_5 O5_6 13.4(10)
C2_6 C3_5 O6_5 C3_6 140(2)
C2_5 C3_5 O6_5 C3_6 156(2)
O6_6 C3_5 O6_5 C3_6 -73(7)
O5_6 C3_5 O6_5 C3_6 -174(2)
C3_6 C3_5 O6_5 C4_5 16(2)
C2_6 C3_5 O6_5 C4_5 156.3(9)
C2_5 C3_5 O6_5 C4_5 172.0(5)
O6_6 C3_5 O6_5 C4_5 -57(6)
O5_6 C3_5 O6_5 C4_5 -157.5(6)
C3_6 C3_5 O6_5 C4_6 31(2)
C2_6 C3_5 O6_5 C4_6 171.2(10)
C2_5 C3_5 O6_5 C4_6 -173.1(7)
O6_6 C3_5 O6_5 C4_6 -42(6)
O5_6 C3_5 O6_5 C4_6 -142.6(9)
C3_6 C3_5 O6_5 C2_6 -140(2)
C2_5 C3_5 O6_5 C2_6 15.7(8)
O6_6 C3_5 O6_5 C2_6 147(6)
O5_6 C3_5 O6_5 C2_6 46.2(8)
C3_6 C3_5 O6_5 Li1 150(2)
C2_6 C3_5 O6_5 Li1 -69.5(9)
C2_5 C3_5 O6_5 Li1 -53.8(5)
O6_6 C3_5 O6_5 Li1 78(6)
O5_6 C3_5 O6_5 Li1 -23.3(5)
C3_6 O6_5 C4_5 C4_6 158.8(16)
C3_5 O6_5 C4_5 C4_6 151.6(14)
C2_6 O6_5 C4_5 C4_6 170.4(15)
Li1 O6_5 C4_5 C4_6 24.7(14)
C3_6 O6_5 C4_5 O6_6 168(3)
C3_5 O6_5 C4_5 O6_6 160(3)
C4_6 O6_5 C4_5 O6_6 9(3)
C2_6 O6_5 C4_5 O6_6 179(100)
Li1 O6_5 C4_5 O6_6 34(2)
C3_5 O6_5 C4_5 C3_6 -7.2(9)
C4_6 O6_5 C4_5 C3_6 -158.8(16)
C2_6 O6_5 C4_5 C3_6 11.6(10)
Li1 O6_5 C4_5 C3_6 -134.0(10)
O5_6 C1_5 C1_6 O5_5 -2.3(8)
O5_5 C1_5 C1_6 O5_6 2.3(8)
O5_5 C1_5 C1_6 C2_5 41.7(10)
O5_6 C1_5 C1_6 C2_5 39.4(11)
C2_5 O5_5 C1_6 C1_5 141.9(13)
C2_6 O5_5 C1_6 C1_5 140.9(12)
Li1 O5_5 C1_6 C1_5 -21(3)
C1_5 O5_5 C1_6 O5_6 -174(2)
C2_5 O5_5 C1_6 O5_6 -32(2)
C2_6 O5_5 C1_6 O5_6 -33(2)
Li1 O5_5 C1_6 O5_6 165(4)
C1_5 O5_5 C1_6 C2_5 -141.9(13)
C2_6 O5_5 C1_6 C2_5 -0.9(7)
Li1 O5_5 C1_6 C2_5 -163(2)
C2_6 C2_5 C1_6 C1_5 -48(6)
O5_6 C2_5 C1_6 C1_5 -72.2(19)
O5_5 C2_5 C1_6 C1_5 -55.8(15)
C3_5 C2_5 C1_6 C1_5 -89(2)
C2_6 C2_5 C1_6 O5_5 8(6)
O5_6 C2_5 C1_6 O5_5 -16.4(11)
C3_5 C2_5 C1_6 O5_5 -33.4(13)
C2_6 C2_5 C1_6 O5_6 24(5)
O5_5 C2_5 C1_6 O5_6 16.4(11)
C3_5 C2_5 C1_6 O5_6 -17.1(13)
C2_6 C2_5 O5_6 C1_6 -171.7(19)
O5_5 C2_5 O5_6 C1_6 -39(2)
C3_5 C2_5 O5_6 C1_6 170.1(8)
O5_5 C2_5 O5_6 C2_6 132(3)
C3_5 C2_5 O5_6 C2_6 -18.2(17)
C1_6 C2_5 O5_6 C2_6 171.7(19)
C2_6 C2_5 O5_6 C1_5 -153.8(18)
O5_5 C2_5 O5_6 C1_5 -21(2)
C3_5 C2_5 O5_6 C1_5 -172.0(6)
C1_6 C2_5 O5_6 C1_5 17.9(6)
C2_6 C2_5 O5_6 C3_5 18.2(17)
O5_5 C2_5 O5_6 C3_5 151(3)
C1_6 C2_5 O5_6 C3_5 -170.1(8)
C2_6 C2_5 O5_6 Li1 -33(2)
O5_5 C2_5 O5_6 Li1 100(3)
C3_5 C2_5 O5_6 Li1 -50.8(11)
C1_6 C2_5 O5_6 Li1 139.2(15)
C1_5 C1_6 O5_6 C2_5 129.8(16)
O5_5 C1_6 O5_6 C2_5 137(3)
C1_5 C1_6 O5_6 C2_6 125.9(16)
O5_5 C1_6 O5_6 C2_6 133(3)
C2_5 C1_6 O5_6 C2_6 -3.8(9)
O5_5 C1_6 O5_6 C1_5 7(2)
C2_5 C1_6 O5_6 C1_5 -129.8(16)
C1_5 C1_6 O5_6 C3_5 142.3(16)
O5_5 C1_6 O5_6 C3_5 149(3)
C2_5 C1_6 O5_6 C3_5 12.5(10)
C1_5 C1_6 O5_6 Li1 -14(2)
O5_5 C1_6 O5_6 Li1 -6.8(17)
C2_5 C1_6 O5_6 Li1 -143.4(15)
C1_6 C1_5 O5_6 C2_5 -52.5(17)
O5_5 C1_5 O5_6 C2_5 139(4)
O5_5 C1_5 O5_6 C1_6 -168(4)
C1_6 C1_5 O5_6 C2_6 -65.9(19)
O5_5 C1_5 O5_6 C2_6 126(4)
C1_6 C1_5 O5_6 C3_5 -68(2)
O5_5 C1_5 O5_6 C3_5 124(5)
C1_6 C1_5 O5_6 Li1 168.5(17)
O5_5 C1_5 O5_6 Li1 0(3)
C3_6 C3_5 O5_6 C2_5 -127(2)
C2_6 C3_5 O5_6 C2_5 -15.7(13)
O6_5 C3_5 O5_6 C2_5 -121.5(8)
O6_6 C3_5 O5_6 C2_5 -126.4(9)
C3_6 C3_5 O5_6 C1_6 -143(2)
C2_6 C3_5 O5_6 C1_6 -31.6(18)
O6_5 C3_5 O5_6 C1_6 -137.4(15)
C2_5 C3_5 O5_6 C1_6 -15.9(13)
O6_6 C3_5 O5_6 C1_6 -142.3(16)
C3_6 C3_5 O5_6 C2_6 -112(3)
O6_5 C3_5 O5_6 C2_6 -105.8(12)
C2_5 C3_5 O5_6 C2_6 15.7(13)
O6_6 C3_5 O5_6 C2_6 -110.7(13)
C3_6 C3_5 O5_6 C1_5 -108(3)
C2_6 C3_5 O5_6 C1_5 3.2(19)
O6_5 C3_5 O5_6 C1_5 -102.5(18)
C2_5 C3_5 O5_6 C1_5 19.0(14)
O6_6 C3_5 O5_6 C1_5 -107.4(18)
C3_6 C3_5 O5_6 Li1 17(2)
C2_6 C3_5 O5_6 Li1 128.8(13)
O6_5 C3_5 O5_6 Li1 23.0(5)
C2_5 C3_5 O5_6 Li1 144.5(10)
O6_6 C3_5 O5_6 Li1 18.1(6)
O5_6 C2_5 C2_6 C3_5 -49(3)
O5_5 C2_5 C2_6 C3_5 -63(3)
C1_6 C2_5 C2_6 C3_5 -69(7)
O5_5 C2_5 C2_6 O5_6 -14.2(9)
C3_5 C2_5 C2_6 O5_6 49(3)
C1_6 C2_5 C2_6 O5_6 -20(5)
O5_6 C2_5 C2_6 C3_6 -24(5)
O5_5 C2_5 C2_6 C3_6 -38(5)
C3_5 C2_5 C2_6 C3_6 25(3)
C1_6 C2_5 C2_6 C3_6 -44(9)
O5_6 C2_5 C2_6 O5_5 14.2(9)
C3_5 C2_5 C2_6 O5_5 63(3)
C1_6 C2_5 C2_6 O5_5 -6(4)
O5_6 C2_5 C2_6 O6_5 23(3)
O5_5 C2_5 C2_6 O6_5 9(3)
C3_5 C2_5 C2_6 O6_5 72(3)
C1_6 C2_5 C2_6 O6_5 3(7)
C3_6 C3_5 C2_6 C2_5 147(3)
O6_5 C3_5 C2_6 C2_5 113(3)
O6_6 C3_5 C2_6 C2_5 110(3)
O5_6 C3_5 C2_6 C2_5 33(2)
C3_6 C3_5 C2_6 O5_6 114(2)
O6_5 C3_5 C2_6 O5_6 79.2(10)
C2_5 C3_5 C2_6 O5_6 -33(2)
O6_6 C3_5 C2_6 O5_6 76.4(11)
O6_5 C3_5 C2_6 C3_6 -34.8(18)
C2_5 C3_5 C2_6 C3_6 -147(3)
O6_6 C3_5 C2_6 C3_6 -37.6(18)
O5_6 C3_5 C2_6 C3_6 -114(2)
C3_6 C3_5 C2_6 O5_5 108(2)
O6_5 C3_5 C2_6 O5_5 72.8(10)
C2_5 C3_5 C2_6 O5_5 -40(2)
O6_6 C3_5 C2_6 O5_5 69.9(11)
O5_6 C3_5 C2_6 O5_5 -6.5(6)
C3_6 C3_5 C2_6 O6_5 34.8(18)
C2_5 C3_5 C2_6 O6_5 -113(3)
O6_6 C3_5 C2_6 O6_5 -2.8(6)
O5_6 C3_5 C2_6 O6_5 -79.2(10)
C1_6 O5_6 C2_6 C2_5 9(2)
C1_5 O5_6 C2_6 C2_5 32(2)
C3_5 O5_6 C2_6 C2_5 -150(3)
Li1 O5_6 C2_6 C2_5 154.7(19)
C2_5 O5_6 C2_6 C3_5 150(3)
C1_6 O5_6 C2_6 C3_5 158.7(12)
C1_5 O5_6 C2_6 C3_5 -178.3(10)
Li1 O5_6 C2_6 C3_5 -55.7(13)
C2_5 O5_6 C2_6 C3_6 169(3)
C1_6 O5_6 C2_6 C3_6 178.3(11)
C1_5 O5_6 C2_6 C3_6 -158.8(10)
C3_5 O5_6 C2_6 C3_6 19.6(7)
Li1 O5_6 C2_6 C3_6 -36.2(13)
C2_5 O5_6 C2_6 O5_5 -66(4)
C1_6 O5_6 C2_6 O5_5 -57(3)
C1_5 O5_6 C2_6 O5_5 -34(2)
C3_5 O5_6 C2_6 O5_5 144(3)
Li1 O5_6 C2_6 O5_5 89(3)
C2_5 O5_6 C2_6 O6_5 -164(2)
C1_6 O5_6 C2_6 O6_5 -154.4(10)
C1_5 O5_6 C2_6 O6_5 -131.5(9)
C3_5 O5_6 C2_6 O6_5 46.8(8)
Li1 O5_6 C2_6 O6_5 -8.9(8)
C1_6 O5_5 C2_6 C2_5 3(2)
C1_5 O5_5 C2_6 C2_5 29(2)
Li1 O5_5 C2_6 C2_5 175.8(19)
C1_6 O5_5 C2_6 C3_5 144.2(13)
C1_5 O5_5 C2_6 C3_5 170.0(9)
C2_5 O5_5 C2_6 C3_5 141(3)
Li1 O5_5 C2_6 C3_5 -43.0(12)
C1_6 O5_5 C2_6 O5_6 107(3)
C1_5 O5_5 C2_6 O5_6 132(3)
C2_5 O5_5 C2_6 O5_6 104(4)
Li1 O5_5 C2_6 O5_6 -81(3)
C1_6 O5_5 C2_6 C3_6 165.6(12)
C1_5 O5_5 C2_6 C3_6 -168.6(9)
C2_5 O5_5 C2_6 C3_6 163(3)
Li1 O5_5 C2_6 C3_6 -21.6(11)
C1_6 O5_5 C2_6 O6_5 -170.5(9)
C1_5 O5_5 C2_6 O6_5 -144.8(5)
C2_5 O5_5 C2_6 O6_5 -174(2)
Li1 O5_5 C2_6 O6_5 2.2(6)
C3_6 O6_5 C2_6 C2_5 -144(3)
C3_5 O6_5 C2_6 C2_5 -123(3)
C4_5 O6_5 C2_6 C2_5 -159(2)
C4_6 O6_5 C2_6 C2_5 -146(2)
Li1 O6_5 C2_6 C2_5 -8(3)
C3_6 O6_5 C2_6 C3_5 -21.0(13)
C4_5 O6_5 C2_6 C3_5 -35.5(14)
C4_6 O6_5 C2_6 C3_5 -22(3)
Li1 O6_5 C2_6 C3_5 115.3(8)
C3_6 O6_5 C2_6 O5_6 -128.2(13)
C3_5 O6_5 C2_6 O5_6 -107.2(12)
C4_5 O6_5 C2_6 O5_6 -142.6(9)
C4_6 O6_5 C2_6 O5_6 -130(2)
Li1 O6_5 C2_6 O5_6 8.2(8)
C3_5 O6_5 C2_6 C3_6 21.0(13)
C4_5 O6_5 C2_6 C3_6 -14.4(13)
C4_6 O6_5 C2_6 C3_6 -1(2)
Li1 O6_5 C2_6 C3_6 136.4(11)
C3_6 O6_5 C2_6 O5_5 -138.4(12)
C3_5 O6_5 C2_6 O5_5 -117.4(12)
C4_5 O6_5 C2_6 O5_5 -152.9(7)
C4_6 O6_5 C2_6 O5_5 -140(2)
Li1 O6_5 C2_6 O5_5 -2.1(6)
C2_6 C3_5 C3_6 O6_5 -56(3)
C2_5 C3_5 C3_6 O6_5 -41(3)
O6_6 C3_5 C3_6 O6_5 7.3(9)
O5_6 C3_5 C3_6 O6_5 9(3)
C2_6 C3_5 C3_6 O6_6 -63(3)
O6_5 C3_5 C3_6 O6_6 -7.3(9)
C2_5 C3_5 C3_6 O6_6 -49(3)
O5_6 C3_5 C3_6 O6_6 1(3)
O6_5 C3_5 C3_6 C2_6 56(3)
C2_5 C3_5 C3_6 C2_6 14.8(12)
O6_6 C3_5 C3_6 C2_6 63(3)
O5_6 C3_5 C3_6 C2_6 64.7(18)
C2_6 C3_5 C3_6 C4_5 -98(6)
O6_5 C3_5 C3_6 C4_5 -42(5)
C2_5 C3_5 C3_6 C4_5 -84(7)
O6_6 C3_5 C3_6 C4_5 -35(5)
O5_6 C3_5 C3_6 C4_5 -34(7)
C4_5 O6_5 C3_6 C3_5 -165.3(18)
C4_6 O6_5 C3_6 C3_5 -156.6(16)
C2_6 O6_5 C3_6 C3_5 23.8(15)
Li1 O6_5 C3_6 C3_5 -37(2)
C3_5 O6_5 C3_6 O6_6 148(4)
C4_5 O6_5 C3_6 O6_6 -17(4)
C4_6 O6_5 C3_6 O6_6 -8(4)
C2_6 O6_5 C3_6 O6_6 172(4)
Li1 O6_5 C3_6 O6_6 111(4)
C3_5 O6_5 C3_6 C2_6 -23.8(15)
C4_5 O6_5 C3_6 C2_6 170.9(8)
C4_6 O6_5 C3_6 C2_6 179.6(8)
Li1 O6_5 C3_6 C2_6 -61.1(12)
C3_5 O6_5 C3_6 C4_5 165.3(18)
C4_6 O6_5 C3_6 C4_5 8.7(6)
C2_6 O6_5 C3_6 C4_5 -170.9(8)
Li1 O6_5 C3_6 C4_5 128.0(8)
C2_5 C2_6 C3_6 C3_5 -54(5)
O5_6 C2_6 C3_6 C3_5 -72(2)
O5_5 C2_6 C3_6 C3_5 -81(2)
O6_5 C2_6 C3_6 C3_5 -129(3)
C2_5 C2_6 C3_6 O6_5 75(5)
C3_5 C2_6 C3_6 O6_5 129(3)
O5_6 C2_6 C3_6 O6_5 57.2(14)
O5_5 C2_6 C3_6 O6_5 47.7(13)
C2_5 C2_6 C3_6 O6_6 73(5)
C3_5 C2_6 C3_6 O6_6 127(2)
O5_6 C2_6 C3_6 O6_6 55.5(14)
O5_5 C2_6 C3_6 O6_6 46.0(14)
O6_5 C2_6 C3_6 O6_6 -1.7(9)
C2_5 C2_6 C3_6 C4_5 90(5)
C3_5 C2_6 C3_6 C4_5 144(3)
O5_6 C2_6 C3_6 C4_5 72(2)
O5_5 C2_6 C3_6 C4_5 62(2)
O6_5 C2_6 C3_6 C4_5 14.6(12)
C4_6 C4_5 C3_6 C3_5 16(7)
O6_6 C4_5 C3_6 C3_5 44(6)
O6_5 C4_5 C3_6 C3_5 49(5)
C4_6 C4_5 C3_6 O6_5 -33(3)
O6_6 C4_5 C3_6 O6_5 -5.0(12)
C4_6 C4_5 C3_6 O6_6 -28(2)
O6_5 C4_5 C3_6 O6_6 5.0(12)
C4_6 C4_5 C3_6 C2_6 -51(3)
O6_6 C4_5 C3_6 C2_6 -22.5(19)
O6_5 C4_5 C3_6 C2_6 -17.6(14)
C4_6 C4_5 O6_6 C3_6 162.8(14)
O6_5 C4_5 O6_6 C3_6 -9(2)
O6_5 C4_5 O6_6 C4_6 -172(3)
C3_6 C4_5 O6_6 C4_6 -162.8(14)
C4_6 C4_5 O6_6 C3_5 158.3(12)
O6_5 C4_5 O6_6 C3_5 -13(2)
C3_6 C4_5 O6_6 C3_5 -4.6(7)
C4_6 C4_5 O6_6 Li1 50(2)
O6_5 C4_5 O6_6 Li1 -122(3)
C3_6 C4_5 O6_6 Li1 -113.2(16)
C3_5 C3_6 O6_6 C4_5 -165(2)
O6_5 C3_6 O6_6 C4_5 160(5)
C2_6 C3_6 O6_6 C4_5 168.0(11)
C3_5 C3_6 O6_6 C4_6 -155.7(19)
O6_5 C3_6 O6_6 C4_6 169(5)
C2_6 C3_6 O6_6 C4_6 177.5(10)
C4_5 C3_6 O6_6 C4_6 9.5(7)
O6_5 C3_6 O6_6 C3_5 -35(4)
C2_6 C3_6 O6_6 C3_5 -26.8(15)
C4_5 C3_6 O6_6 C3_5 165(2)
C3_5 C3_6 O6_6 Li1 -21(2)
O6_5 C3_6 O6_6 Li1 -56(4)
C2_6 C3_6 O6_6 Li1 -47.7(12)
C4_5 C3_6 O6_6 Li1 144.2(12)
C3_6 C3_5 O6_6 C4_5 15(2)
C2_6 C3_5 O6_6 C4_5 150.1(11)
O6_5 C3_5 O6_6 C4_5 116(7)
C2_5 C3_5 O6_6 C4_5 166.4(8)
O5_6 C3_5 O6_6 C4_5 -164.3(9)
C2_6 C3_5 O6_6 C3_6 135(2)
O6_5 C3_5 O6_6 C3_6 102(7)
C2_5 C3_5 O6_6 C3_6 152(2)
O5_6 C3_5 O6_6 C3_6 -179(100)
C3_6 C3_5 O6_6 C4_6 29(2)
C2_6 C3_5 O6_6 C4_6 164.1(13)
O6_5 C3_5 O6_6 C4_6 130(7)
C2_5 C3_5 O6_6 C4_6 -179.6(10)
O5_6 C3_5 O6_6 C4_6 -150.3(11)
C3_6 C3_5 O6_6 Li1 160(2)
C2_6 C3_5 O6_6 Li1 -64.2(10)
O6_5 C3_5 O6_6 Li1 -98(6)
C2_5 C3_5 O6_6 Li1 -47.8(7)
O5_6 C3_5 O6_6 Li1 -18.6(6)
O6_5 C4_5 C4_6 O6_6 2.9(9)
C3_6 C4_5 C4_6 O6_6 22.8(17)
O6_6 C4_5 C4_6 O6_5 -2.9(9)
C3_6 C4_5 C4_6 O6_5 19.9(15)
C3_6 O6_6 C4_6 C4_5 -18.1(14)
C3_5 O6_6 C4_6 C4_5 -27.3(15)
Li1 O6_6 C4_6 C4_5 -148.9(15)
C4_5 O6_6 C4_6 O6_5 12(3)
C3_6 O6_6 C4_6 O6_5 -7(3)
C3_5 O6_6 C4_6 O6_5 -16(3)
Li1 O6_6 C4_6 O6_5 -137(4)
C3_6 O6_5 C4_6 C4_5 -22.5(17)
C3_5 O6_5 C4_6 C4_5 -36.8(17)
C2_6 O6_5 C4_6 C4_5 -21(3)
Li1 O6_5 C4_6 C4_5 -158.6(13)
C3_6 O6_5 C4_6 O6_6 171(4)
C3_5 O6_5 C4_6 O6_6 157(4)
C4_5 O6_5 C4_6 O6_6 -167(4)
C2_6 O6_5 C4_6 O6_6 172(5)
Li1 O6_5 C4_6 O6_6 35(4)
C104 O7 C105 C106 176.1(2)
Li2 O7 C105 C106 30.2(3)
O7 C105 C106 O8 -54.0(3)
C105 C106 O8 C107 -160.9(2)
C105 C106 O8 Li2 50.4(2)
C108 O9 C109 C110 177.0(2)
Li2 O9 C109 C110 -24.2(3)
O9 C109 C110 O10 42.7(3)
C109 C110 O10 C111 175.1(3)
C109 C110 O10 Li2 -40.4(3)
C112 O11 C113 C114 179.5(2)
Li2 O11 C113 C114 35.5(3)
O11 C113 C114 O12 -56.9(3)
C113 C114 O12 C115 180.0(2)
C113 C114 O12 Li2 49.0(3)
